data_7041870
loop_
_publ_author_name
'Schwamm, R. J.'
'Fulton, J. R.'
'Coles, M. P.'
'Fitchett, C. M.'

_publ_section_title
;
 Hydrophosphination-type reactivity promoted by bismuth phosphanides:
 scope and limitations.
;
_journal_issue 7
_journal_name_full 'Dalton transactions (Cambridge, England : 2003)'
_journal_page_first 2068
_journal_page_last 2071
_journal_paper_doi 10.1039/c7dt00226b
_journal_volume 46
_journal_year 2017
_chemical_formula_moiety 'C47 H73 Bi N3 O2 P Si2'
_chemical_formula_sum 'C47 H73 Bi N3 O2 P Si2'
_chemical_formula_weight 1008.21
_space_group_crystal_system triclinic
_space_group_IT_number 2
_space_group_name_Hall '-P 1'
_space_group_name_H-M_alt 'P -1'
_symmetry_space_group_name_Hall '-P 1'
_symmetry_space_group_name_H-M 'P -1'
_atom_sites_solution_hydrogens geom
_atom_sites_solution_primary direct
_audit_creation_date 2015-09-04
_audit_creation_method
;
Olex2 1.2
(compiled 2015.01.26 svn.r3151 for OlexSys, GUI svn.r4998)
;
_audit_update_record
;
2016-01-12 deposited with the CCDC.
2017-01-27 downloaded from the CCDC.
;
_cell_angle_alpha 87.6009(17)
_cell_angle_beta 78.6468(18)
_cell_angle_gamma 66.154(2)
_cell_formula_units_Z 6
_cell_length_a 17.6927(4)
_cell_length_b 18.2618(4)
_cell_length_c 25.0124(5)
_cell_measurement_reflns_used 36031
_cell_measurement_temperature 120.02(10)
_cell_measurement_theta_max 32.7300
_cell_measurement_theta_min 3.0230
_cell_volume 7240.6(3)
_computing_cell_refinement
;
CrysAlisPro, Agilent Technologies,
Version 1.171.37.31 (release 14-01-2014 CrysAlis171 .NET)
(compiled Jan 14 2014,18:38:05)
;
_computing_data_collection
;
CrysAlisPro, Agilent Technologies,
Version 1.171.37.31 (release 14-01-2014 CrysAlis171 .NET)
(compiled Jan 14 2014,18:38:05)
;
_computing_data_reduction
;
CrysAlisPro, Agilent Technologies,
Version 1.171.37.31 (release 14-01-2014 CrysAlis171 .NET)
(compiled Jan 14 2014,18:38:05)
;
_computing_molecular_graphics 'Olex2 (Dolomanov et al., 2009)'
_computing_publication_material 'Olex2 (Dolomanov et al., 2009)'
_computing_structure_refinement 'ShelXL (Sheldrick, 2008)'
_computing_structure_solution 'ShelXS (Sheldrick, 2008)'
_diffrn_ambient_environment N~2~
_diffrn_ambient_temperature 120.02(10)
_diffrn_detector 'CCD plate'
_diffrn_detector_area_resol_mean 10.6501
_diffrn_detector_type Atlas
_diffrn_measured_fraction_theta_full 0.999
_diffrn_measured_fraction_theta_max 0.998
_diffrn_measurement_details
;
#__ type_ start__ end____ width___ exp.time_
  1 omega  -38.00  -12.00   1.0000   14.0000
omega____ theta____ kappa____ phi______ frames
    -      -18.5680   57.0000  -60.0000 26

#__ type_ start__ end____ width___ exp.time_
  2 omega  -37.00  -11.00   1.0000   14.0000
omega____ theta____ kappa____ phi______ frames
    -      -18.5680   19.0000  -90.0000 26

#__ type_ start__ end____ width___ exp.time_
  3 omega   -9.00   22.00   1.0000   14.0000
omega____ theta____ kappa____ phi______ frames
    -       17.6305   77.0000    0.0000 31

#__ type_ start__ end____ width___ exp.time_
  4 omega  -11.00   89.00   1.0000   14.0000
omega____ theta____ kappa____ phi______ frames
    -       17.6305   77.0000 -150.0000 100

#__ type_ start__ end____ width___ exp.time_
  5 omega   -1.00   86.00   1.0000   14.0000
omega____ theta____ kappa____ phi______ frames
    -       17.6305   57.0000   90.0000 87

#__ type_ start__ end____ width___ exp.time_
  6 omega   62.00   87.00   1.0000   14.0000
omega____ theta____ kappa____ phi______ frames
    -       17.6305   37.0000  120.0000 25

#__ type_ start__ end____ width___ exp.time_
  7 omega  -54.00   37.00   1.0000   14.0000
omega____ theta____ kappa____ phi______ frames
    -       17.6305  -37.0000  -60.0000 91

#__ type_ start__ end____ width___ exp.time_
  8 omega -103.00  -78.00   1.0000   14.0000
omega____ theta____ kappa____ phi______ frames
    -      -18.5680  178.0000    0.0000 25
;
_diffrn_measurement_device 'four-circle diffractometer'
_diffrn_measurement_device_type 'SuperNova, Dual, Cu at zero, Atlas'
_diffrn_measurement_method '\w scans'
_diffrn_orient_matrix_UB_11 0.0444028000
_diffrn_orient_matrix_UB_12 -0.0126808000
_diffrn_orient_matrix_UB_13 -0.0066429000
_diffrn_orient_matrix_UB_21 -0.0043458000
_diffrn_orient_matrix_UB_22 0.0273166000
_diffrn_orient_matrix_UB_23 -0.0213587000
_diffrn_orient_matrix_UB_31 -0.0028791000
_diffrn_orient_matrix_UB_32 0.0299908000
_diffrn_orient_matrix_UB_33 0.0183765000
_diffrn_radiation_monochromator mirror
_diffrn_radiation_probe x-ray
_diffrn_radiation_type MoK\a
_diffrn_radiation_wavelength 0.71073
_diffrn_reflns_av_R_equivalents 0.0340
_diffrn_reflns_av_unetI/netI 0.0436
_diffrn_reflns_Laue_measured_fraction_full 0.998
_diffrn_reflns_Laue_measured_fraction_max 0.998
_diffrn_reflns_limit_h_max 21
_diffrn_reflns_limit_h_min -21
_diffrn_reflns_limit_k_max 21
_diffrn_reflns_limit_k_min -21
_diffrn_reflns_limit_l_max 30
_diffrn_reflns_limit_l_min -30
_diffrn_reflns_number 62744
_diffrn_reflns_point_group_measured_fraction_full 0.998
_diffrn_reflns_point_group_measured_fraction_max 0.998
_diffrn_reflns_theta_full 26.000
_diffrn_reflns_theta_max 25.250
_diffrn_reflns_theta_min 2.645
_diffrn_source 'SuperNova (Mo) X-ray Source'
_exptl_absorpt_coefficient_mu 3.774
_exptl_absorpt_correction_T_max 1.00000
_exptl_absorpt_correction_T_min 0.76694
_exptl_absorpt_correction_type multi-scan
_exptl_absorpt_process_details
;
CrysAlisPro, Agilent Technologies,
Version 1.171.37.31 (release 14-01-2014 CrysAlis171 .NET)
(compiled Jan 14 2014,18:38:05)
Empirical absorption correction using spherical harmonics,
 implemented in SCALE3 ABSPACK scaling algorithm.
;
_exptl_crystal_colour colourless
_exptl_crystal_colour_primary colourless
_exptl_crystal_density_diffrn 1.387
_exptl_crystal_F_000 3108
_exptl_crystal_size_max 0.45
_exptl_crystal_size_mid 0.38
_exptl_crystal_size_min 0.26
_refine_diff_density_max 3.362
_refine_diff_density_min -2.155
_refine_diff_density_rms 0.103
_refine_ls_extinction_method none
_refine_ls_goodness_of_fit_ref 1.022
_refine_ls_hydrogen_treatment constr
_refine_ls_matrix_type full
_refine_ls_number_parameters 1546
_refine_ls_number_reflns 26168
_refine_ls_number_restraints 0
_refine_ls_restrained_S_all 1.022
_refine_ls_R_factor_all 0.0405
_refine_ls_R_factor_gt 0.0313
_refine_ls_shift/su_max 0.004
_refine_ls_shift/su_mean 0.000
_refine_ls_structure_factor_coef Fsqd
_refine_ls_weighting_details 'w=1/[\s^2^(Fo^2^)+(0.0317P)^2^+10.5113P] where P=(Fo^2^+2Fc^2^)/3'
_refine_ls_weighting_scheme calc
_refine_ls_wR_factor_gt 0.0705
_refine_ls_wR_factor_ref 0.0747
_reflns_Friedel_coverage 0.000
_reflns_number_gt 22715
_reflns_number_total 26168
_reflns_threshold_expression 'I > 2\s(I)'
_cod_data_source_file c7dt00226b2.cif
_cod_data_source_block Compound-6-55mc44
_cod_depositor_comments
;
Adding full bibliography for 7041870--7041871.cif.

2017-10-30
Z value and formula fixed to values more according to usual
chemical conventions.                 miguel
;
_cod_original_formula_sum 'C141 H219 Bi3 N9 O6 P3 Si6'
_cod_original_formula_weight 3024.63
_cod_original_formula_moiety '3(C47 H73 Bi N3 O2 P Si2)'
_cod_original_formula_units_Z 2
_cod_database_code 7041870
_shelxl_version_number 2014/6
_chemical_oxdiff_formula 'C11 H10 N O'
_shelx_space_group_comment
;
The symmetry employed for this shelxl refinement is uniquely defined
by the following loop, which should always be used as a source of
symmetry information in preference to the above space-group names.
They are only intended as comments.
;
_reflns_odcompleteness_completeness 99.90
_reflns_odcompleteness_iscentric 1
_reflns_odcompleteness_theta 30.44
_olex2_refinement_description
;
1. Fixed Uiso
 At 1.2 times of:
  All C(H) groups, All C(H,H) groups
 At 1.5 times of:
  All C(H,H,H) groups
2.a Ternary CH refined with riding coordinates:
 C7(H7), C10(H10), C23(H23), C26(H26), C36(H36), C42(H42), C101(H101),
 C104(H104), C117(H117), C120(H120), C130(H130), C136(H136), C54(H54), C57(H57),
  C70(H70), C73(H73), C83(H83), C89(H89)
2.b Secondary CH2 refined with riding coordinates:
 C37(H37A,H37B), C38(H38A,H38B), C39(H39A,H39B), C40(H40A,H40B), C41(H41A,
 H41B), C43(H43A,H43B), C44(H44A,H44B), C45(H45A,H45B), C46(H46A,H46B),
 C47(H47A,H47B), C131(H13D,H13E), C132(H13F,H13G), C133(H13H,H13I), C134(H13J,
 H13K), C135(H13L,H13M), C137(H13N,H13O), C138(H13P,H13Q), C139(H13R,H13S),
 C140(H14D,H14E), C141(H14F,H14G), C84(H84A,H84B), C85(H85A,H85B), C86(H86A,
 H86B), C87(H87A,H87B), C88(H88A,H88B), C90(H90A,H90B), C91(H91A,H91B),
 C92(H92A,H92B), C93(H93A,H93B), C94(H94A,H94B)
2.c Me refined with riding coordinates:
 C13(H13A,H13B,H13C), C108(H10P,H10Q,H10R), C61(H61A,H61B,H61C)
2.d Aromatic/amide H refined with riding coordinates:
 C4(H4), C5(H5), C8(H8), C19(H19), C20(H20), C21(H21), C30(H30), C31(H31),
 C32(H32), C33(H33), C34(H34), C97(H97), C98(H98), C99(H99), C113(H113),
 C114(H114), C115(H115), C124(H124), C125(H125), C126(H126), C127(H127),
 C128(H128), C50(H50), C51(H51), C52(H52), C67(H67), C68(H68), C69(H69),
 C77(H77), C78(H78), C79(H79), C80(H80), C81(H81)
2.e Idealised Me refined as rotating group:
 C1A(H1AA,H1AB,H1AC), C9(H9A,H9B,H9C), C11(H11A,H11B,H11C), C12(H12A,H12B,
 H12C), C14(H14A,H14B,H14C), C15(H15A,H15B,H15C), C16(H16A,H16B,H16C), C24(H24A,
 H24B,H24C), C25(H25A,H25B,H25C), C27(H27A,H27B,H27C), C28(H28A,H28B,H28C),
 C102(H10A,H10B,H10C), C103(H10D,H10E,H10F), C105(H10G,H10H,H10I), C106(H10J,
 H10K,H10L), C107(H10M,H10N,H10O), C109(H10S,H10T,H10U), C110(H11D,H11E,H11F),
 C118(H11G,H11H,H11I), C119(H11J,H11K,H11L), C121(H12D,H12E,H12F), C122(H12G,
 H12H,H12I), C55(H55A,H55B,H55C), C56(H56A,H56B,H56C), C58(H58A,H58B,H58C),
 C59(H59A,H59B,H59C), C60(H60A,H60B,H60C), C62(H62A,H62B,H62C), C63(H63A,H63B,
 H63C), C71(H71A,H71B,H71C), C72(H72A,H72B,H72C), C74(H74A,H74B,H74C), C75(H75A,
 H75B,H75C)
;
_olex2_submission_special_instructions 'No special instructions were received'

loop_
_space_group_symop_operation_xyz
'x, y, z'
'-x, -y, -z'

loop_
_atom_site_label
_atom_site_type_symbol
_atom_site_fract_x
_atom_site_fract_y
_atom_site_fract_z
_atom_site_U_iso_or_equiv
_atom_site_adp_type
_atom_site_occupancy
_atom_site_site_symmetry_order
_atom_site_calc_flag
_atom_site_refinement_flags_posn
Bi1 Bi 1.37852(2) 1.31879(2) 0.07451(2) 0.01529(4) Uani 1 1 d .
P1 P 1.27616(6) 1.48804(6) -0.06409(4) 0.0221(2) Uani 1 1 d .
Si1 Si 1.20418(6) 1.33494(6) 0.16495(4) 0.0177(2) Uani 1 1 d .
Si2 Si 1.31087(6) 1.16839(6) 0.11338(4) 0.0180(2) Uani 1 1 d .
O1 O 1.24216(16) 1.23674(15) 0.15855(10) 0.0200(6) Uani 1 1 d .
O2 O 1.28957(16) 1.41281(16) 0.03221(11) 0.0220(6) Uani 1 1 d .
N1 N 1.28770(18) 1.36239(18) 0.14955(12) 0.0168(7) Uani 1 1 d .
N2 N 1.34671(18) 1.21910(18) 0.06049(12) 0.0152(7) Uani 1 1 d .
N3 N 1.4004(2) 1.34742(19) -0.03285(13) 0.0212(7) Uani 1 1 d .
C1 C 1.3166(2) 1.3989(2) 0.18657(15) 0.0185(8) Uani 1 1 d .
C1A C 1.3772(4) 1.2306(3) 0.2771(2) 0.0522(14) Uani 1 1 d .
H1AA H 1.4073 1.2417 0.3025 0.078 Uiso 1 1 calc GR
H1AB H 1.3929 1.1727 0.2741 0.078 Uiso 1 1 calc GR
H1AC H 1.3163 1.2580 0.2906 0.078 Uiso 1 1 calc GR
C2 C 1.3707(2) 1.3512(2) 0.22089(15) 0.0207(9) Uani 1 1 d .
C4 C 1.3997(3) 1.3884(3) 0.25476(16) 0.0253(9) Uani 1 1 d .
H4 H 1.4357 1.3568 0.2781 0.030 Uiso 1 1 calc R
C5 C 1.3247(3) 1.5162(3) 0.22132(17) 0.0285(10) Uani 1 1 d .
H5 H 1.3102 1.5723 0.2213 0.034 Uiso 1 1 calc R
C6 C 1.2927(2) 1.4824(2) 0.18743(16) 0.0235(9) Uani 1 1 d .
C7 C 1.4007(3) 1.2607(3) 0.22084(17) 0.0265(9) Uani 1 1 d .
H7 H 1.3722 1.2451 0.1953 0.032 Uiso 1 1 calc R
C8 C 1.3775(3) 1.4691(3) 0.25513(17) 0.0286(10) Uani 1 1 d .
H8 H 1.3981 1.4931 0.2785 0.034 Uiso 1 1 calc R
C9 C 1.4958(3) 1.2194(3) 0.1994(2) 0.0392(12) Uani 1 1 d .
H9A H 1.5090 1.2328 0.1613 0.059 Uiso 1 1 calc GR
H9B H 1.5140 1.1612 0.2016 0.059 Uiso 1 1 calc GR
H9C H 1.5252 1.2377 0.2215 0.059 Uiso 1 1 calc GR
C10 C 1.2337(3) 1.5377(2) 0.15203(19) 0.0304(10) Uani 1 1 d .
H10 H 1.2210 1.5037 0.1278 0.036 Uiso 1 1 calc R
C11 C 1.1503(3) 1.5929(3) 0.1883(2) 0.0544(15) Uani 1 1 d .
H11A H 1.1258 1.5603 0.2115 0.082 Uiso 1 1 calc GR
H11B H 1.1111 1.6251 0.1652 0.082 Uiso 1 1 calc GR
H11C H 1.1610 1.6284 0.2112 0.082 Uiso 1 1 calc GR
C12 C 1.2732(3) 1.5869(3) 0.1163(2) 0.0483(13) Uani 1 1 d .
H12A H 1.2894 1.6181 0.1392 0.073 Uiso 1 1 calc GR
H12B H 1.2324 1.6233 0.0956 0.073 Uiso 1 1 calc GR
H12C H 1.3233 1.5511 0.0909 0.073 Uiso 1 1 calc GR
C13 C 1.1481(3) 1.3657(3) 0.23602(16) 0.0273(10) Uani 1 1 d .
H13A H 1.1250 1.4242 0.2405 0.041 Uiso 1 1 calc R
H13B H 1.1020 1.3477 0.2445 0.041 Uiso 1 1 calc R
H13C H 1.1874 1.3416 0.2608 0.041 Uiso 1 1 calc R
C14 C 1.1328(2) 1.3771(3) 0.11560(17) 0.0270(10) Uani 1 1 d .
H14A H 1.1647 1.3589 0.0784 0.041 Uiso 1 1 calc GR
H14B H 1.1093 1.4358 0.1187 0.041 Uiso 1 1 calc GR
H14C H 1.0869 1.3589 0.1237 0.041 Uiso 1 1 calc GR
C15 C 1.3952(3) 1.0965(2) 0.14676(17) 0.0279(10) Uani 1 1 d .
H15A H 1.4298 1.1229 0.1558 0.042 Uiso 1 1 calc GR
H15B H 1.4307 1.0501 0.1218 0.042 Uiso 1 1 calc GR
H15C H 1.3696 1.0786 0.1802 0.042 Uiso 1 1 calc GR
C16 C 1.2590(3) 1.1082(2) 0.09099(17) 0.0267(10) Uani 1 1 d .
H16A H 1.2475 1.0755 0.1209 0.040 Uiso 1 1 calc GR
H16B H 1.2962 1.0732 0.0595 0.040 Uiso 1 1 calc GR
H16C H 1.2059 1.1441 0.0807 0.040 Uiso 1 1 calc GR
C17 C 1.3891(2) 1.1814(2) 0.00689(15) 0.0153(8) Uani 1 1 d .
C18 C 1.3407(2) 1.1847(2) -0.03248(15) 0.0181(8) Uani 1 1 d .
C19 C 1.3820(3) 1.1547(2) -0.08509(16) 0.0245(9) Uani 1 1 d .
H19 H 1.3496 1.1570 -0.1117 0.029 Uiso 1 1 calc R
C20 C 1.4689(3) 1.1216(2) -0.09999(16) 0.0270(10) Uani 1 1 d .
H20 H 1.4959 1.1029 -0.1365 0.032 Uiso 1 1 calc R
C21 C 1.5155(2) 1.1162(2) -0.06084(16) 0.0239(9) Uani 1 1 d .
H21 H 1.5753 1.0926 -0.0708 0.029 Uiso 1 1 calc R
C22 C 1.4781(2) 1.1443(2) -0.00728(15) 0.0184(8) Uani 1 1 d .
C23 C 1.2446(2) 1.2213(2) -0.01944(17) 0.0220(9) Uani 1 1 d .
H23 H 1.2261 1.2318 0.0210 0.026 Uiso 1 1 calc R
C24 C 1.2083(3) 1.3014(2) -0.04665(18) 0.0290(10) Uani 1 1 d .
H24A H 1.2272 1.3394 -0.0331 0.043 Uiso 1 1 calc GR
H24B H 1.1466 1.3228 -0.0380 0.043 Uiso 1 1 calc GR
H24C H 1.2278 1.2932 -0.0863 0.043 Uiso 1 1 calc GR
C25 C 1.2094(3) 1.1633(3) -0.03608(18) 0.0293(10) Uani 1 1 d .
H25A H 1.2209 1.1570 -0.0760 0.044 Uiso 1 1 calc GR
H25B H 1.1484 1.1848 -0.0223 0.044 Uiso 1 1 calc GR
H25C H 1.2363 1.1111 -0.0206 0.044 Uiso 1 1 calc GR
C26 C 1.5345(2) 1.1332(2) 0.03405(17) 0.0223(9) Uani 1 1 d .
H26 H 1.4974 1.1541 0.0705 0.027 Uiso 1 1 calc R
C27 C 1.5887(3) 1.0440(3) 0.03832(19) 0.0326(11) Uani 1 1 d .
H27A H 1.5530 1.0139 0.0426 0.049 Uiso 1 1 calc GR
H27B H 1.6157 1.0366 0.0700 0.049 Uiso 1 1 calc GR
H27C H 1.6321 1.0244 0.0051 0.049 Uiso 1 1 calc GR
C28 C 1.5905(3) 1.1792(3) 0.01975(19) 0.0335(11) Uani 1 1 d .
H28A H 1.6277 1.1594 -0.0158 0.050 Uiso 1 1 calc GR
H28B H 1.6246 1.1715 0.0477 0.050 Uiso 1 1 calc GR
H28C H 1.5552 1.2364 0.0182 0.050 Uiso 1 1 calc GR
C29 C 1.4478(3) 1.3287(2) -0.08669(16) 0.0232(9) Uani 1 1 d .
C30 C 1.4139(3) 1.3182(2) -0.12997(17) 0.0272(10) Uani 1 1 d .
H30 H 1.3571 1.3239 -0.1237 0.033 Uiso 1 1 calc R
C31 C 1.4627(3) 1.2994(3) -0.18208(18) 0.0335(11) Uani 1 1 d .
H31 H 1.4388 1.2929 -0.2114 0.040 Uiso 1 1 calc R
C32 C 1.5453(3) 1.2901(3) -0.19181(18) 0.0362(11) Uani 1 1 d .
H32 H 1.5783 1.2776 -0.2277 0.043 Uiso 1 1 calc R
C33 C 1.5803(3) 1.2991(3) -0.14892(19) 0.0343(11) Uani 1 1 d .
H33 H 1.6375 1.2921 -0.1554 0.041 Uiso 1 1 calc R
C34 C 1.5317(3) 1.3182(2) -0.09642(17) 0.0277(10) Uani 1 1 d .
H34 H 1.5561 1.3240 -0.0671 0.033 Uiso 1 1 calc R
C35 C 1.3290(2) 1.4083(2) -0.01872(15) 0.0185(8) Uani 1 1 d .
C36 C 1.3634(2) 1.5209(2) -0.08700(15) 0.0205(8) Uani 1 1 d .
H36 H 1.4132 1.4706 -0.1016 0.025 Uiso 1 1 calc R
C37 C 1.3919(3) 1.5543(3) -0.04365(17) 0.0270(9) Uani 1 1 d .
H37A H 1.4029 1.5168 -0.0136 0.032 Uiso 1 1 calc R
H37B H 1.3468 1.6062 -0.0283 0.032 Uiso 1 1 calc R
C38 C 1.4719(3) 1.5661(3) -0.06873(18) 0.0355(11) Uani 1 1 d .
H38A H 1.4868 1.5924 -0.0411 0.043 Uiso 1 1 calc R
H38B H 1.5188 1.5131 -0.0792 0.043 Uiso 1 1 calc R
C39 C 1.4613(3) 1.6165(3) -0.11853(19) 0.0373(11) Uani 1 1 d .
H39A H 1.5159 1.6189 -0.1351 0.045 Uiso 1 1 calc R
H39B H 1.4200 1.6719 -0.1072 0.045 Uiso 1 1 calc R
C40 C 1.4315(3) 1.5830(3) -0.16073(17) 0.0307(10) Uani 1 1 d .
H40A H 1.4756 1.5300 -0.1751 0.037 Uiso 1 1 calc R
H40B H 1.4223 1.6192 -0.1916 0.037 Uiso 1 1 calc R
C41 C 1.3498(2) 1.5739(3) -0.13615(16) 0.0256(9) Uani 1 1 d .
H41A H 1.3331 1.5494 -0.1638 0.031 Uiso 1 1 calc R
H41B H 1.3041 1.6272 -0.1246 0.031 Uiso 1 1 calc R
C42 C 1.1957(3) 1.5642(3) -0.01311(18) 0.0283(10) Uani 1 1 d .
H42 H 1.2196 1.5633 0.0201 0.034 Uiso 1 1 calc R
C43 C 1.1671(3) 1.6490(3) -0.03499(18) 0.0323(10) Uani 1 1 d .
H43A H 1.2157 1.6643 -0.0438 0.039 Uiso 1 1 calc R
H43B H 1.1461 1.6497 -0.0690 0.039 Uiso 1 1 calc R
C44 C 1.0974(3) 1.7095(3) 0.0071(2) 0.0489(14) Uani 1 1 d .
H44A H 1.0787 1.7634 -0.0082 0.059 Uiso 1 1 calc R
H44B H 1.1198 1.7118 0.0400 0.059 Uiso 1 1 calc R
C45 C 1.0223(3) 1.6863(4) 0.0231(2) 0.0633(18) Uani 1 1 d .
H45A H 0.9961 1.6898 -0.0089 0.076 Uiso 1 1 calc R
H45B H 0.9797 1.7245 0.0520 0.076 Uiso 1 1 calc R
C46 C 1.0495(3) 1.6013(4) 0.0438(2) 0.0624(18) Uani 1 1 d .
H46A H 1.0691 1.5996 0.0785 0.075 Uiso 1 1 calc R
H46B H 1.0005 1.5865 0.0512 0.075 Uiso 1 1 calc R
C47 C 1.1196(3) 1.5415(3) 0.0026(2) 0.0450(13) Uani 1 1 d .
H47A H 1.0979 1.5390 -0.0306 0.054 Uiso 1 1 calc R
H47B H 1.1379 1.4877 0.0180 0.054 Uiso 1 1 calc R
Bi3 Bi 0.76341(2) 0.60957(2) 0.42661(2) 0.01893(4) Uani 1 1 d .
P3 P 0.66475(7) 0.76065(7) 0.28005(5) 0.0278(2) Uani 1 1 d .
Si5 Si 0.67879(7) 0.47824(7) 0.47999(5) 0.0243(3) Uani 1 1 d .
Si6 Si 0.59126(7) 0.64756(7) 0.53053(4) 0.0208(2) Uani 1 1 d .
O5 O 0.61120(17) 0.55285(17) 0.52112(11) 0.0259(6) Uani 1 1 d .
O6 O 0.67744(19) 0.70858(17) 0.38459(11) 0.0295(7) Uani 1 1 d .
N7 N 0.7138(2) 0.5201(2) 0.42153(13) 0.0219(7) Uani 1 1 d .
N8 N 0.68296(19) 0.66012(19) 0.50484(12) 0.0169(7) Uani 1 1 d .
N9 N 0.7780(2) 0.6243(2) 0.32086(14) 0.0304(9) Uani 1 1 d .
C95 C 0.7379(3) 0.4787(3) 0.36920(17) 0.0277(10) Uani 1 1 d .
C96 C 0.6759(3) 0.4887(3) 0.33838(18) 0.0348(11) Uani 1 1 d .
C97 C 0.7019(4) 0.4520(3) 0.2866(2) 0.0442(13) Uani 1 1 d .
H97 H 0.6606 0.4580 0.2656 0.053 Uiso 1 1 calc R
C98 C 0.7857(4) 0.4070(3) 0.2646(2) 0.0467(14) Uani 1 1 d .
H98 H 0.8019 0.3846 0.2284 0.056 Uiso 1 1 calc R
C99 C 0.8451(3) 0.3951(3) 0.29562(19) 0.0407(12) Uani 1 1 d .
H99 H 0.9027 0.3639 0.2807 0.049 Uiso 1 1 calc R
C100 C 0.8228(3) 0.4276(3) 0.34840(18) 0.0318(10) Uani 1 1 d .
C101 C 0.5819(3) 0.5392(3) 0.3595(2) 0.0384(12) Uani 1 1 d .
H101 H 0.5738 0.5503 0.3996 0.046 Uiso 1 1 calc R
C102 C 0.5518(3) 0.6188(3) 0.3328(2) 0.0496(14) Uani 1 1 d .
H10A H 0.5847 0.6485 0.3394 0.074 Uiso 1 1 calc GR
H10B H 0.4920 0.6498 0.3482 0.074 Uiso 1 1 calc GR
H10C H 0.5591 0.6098 0.2934 0.074 Uiso 1 1 calc GR
C103 C 0.5275(4) 0.4943(4) 0.3519(2) 0.0543(15) Uani 1 1 d .
H10D H 0.5299 0.4874 0.3129 0.081 Uiso 1 1 calc GR
H10E H 0.4690 0.5253 0.3701 0.081 Uiso 1 1 calc GR
H10F H 0.5489 0.4417 0.3679 0.081 Uiso 1 1 calc GR
C104 C 0.8923(3) 0.4039(3) 0.38207(19) 0.0394(12) Uani 1 1 d .
H104 H 0.8653 0.4286 0.4197 0.047 Uiso 1 1 calc R
C105 C 0.9324(4) 0.3129(3) 0.3871(2) 0.0529(15) Uani 1 1 d .
H10G H 0.8888 0.2942 0.4038 0.079 Uiso 1 1 calc GR
H10H H 0.9750 0.2992 0.4099 0.079 Uiso 1 1 calc GR
H10I H 0.9592 0.2869 0.3507 0.079 Uiso 1 1 calc GR
C106 C 0.9596(3) 0.4354(4) 0.3589(2) 0.0511(15) Uani 1 1 d .
H10J H 0.9895 0.4098 0.3228 0.077 Uiso 1 1 calc GR
H10K H 0.9998 0.4230 0.3834 0.077 Uiso 1 1 calc GR
H10L H 0.9327 0.4936 0.3557 0.077 Uiso 1 1 calc GR
C107 C 0.7642(3) 0.4147(3) 0.51582(19) 0.0365(11) Uani 1 1 d .
H10M H 0.8000 0.4428 0.5193 0.055 Uiso 1 1 calc GR
H10N H 0.7983 0.3640 0.4948 0.055 Uiso 1 1 calc GR
H10O H 0.7393 0.4037 0.5522 0.055 Uiso 1 1 calc GR
C108 C 0.6268(3) 0.4134(3) 0.4657(2) 0.0376(11) Uani 1 1 d .
H10P H 0.6671 0.3685 0.4410 0.056 Uiso 1 1 calc R
H10Q H 0.6069 0.3928 0.5000 0.056 Uiso 1 1 calc R
H10R H 0.5787 0.4446 0.4486 0.056 Uiso 1 1 calc R
C109 C 0.5618(3) 0.6713(3) 0.60463(17) 0.0320(10) Uani 1 1 d .
H10S H 0.6062 0.6339 0.6225 0.048 Uiso 1 1 calc GR
H10T H 0.5086 0.6662 0.6193 0.048 Uiso 1 1 calc GR
H10U H 0.5551 0.7262 0.6115 0.048 Uiso 1 1 calc GR
C110 C 0.5038(3) 0.7072(3) 0.49506(19) 0.0342(11) Uani 1 1 d .
H11D H 0.4868 0.7644 0.5029 0.051 Uiso 1 1 calc GR
H11E H 0.4558 0.6928 0.5080 0.051 Uiso 1 1 calc GR
H11F H 0.5230 0.6956 0.4556 0.051 Uiso 1 1 calc GR
C111 C 0.7145(2) 0.7055(2) 0.53298(14) 0.0174(8) Uani 1 1 d .
C112 C 0.7735(2) 0.6666(2) 0.56667(15) 0.0207(9) Uani 1 1 d .
C113 C 0.8051(3) 0.7112(3) 0.59203(16) 0.0252(9) Uani 1 1 d .
H113 H 0.8447 0.6852 0.6147 0.030 Uiso 1 1 calc R
C114 C 0.7801(3) 0.7925(3) 0.58506(17) 0.0282(10) Uani 1 1 d .
H114 H 0.8033 0.8218 0.6021 0.034 Uiso 1 1 calc R
C115 C 0.7213(3) 0.8308(3) 0.55307(16) 0.0271(10) Uani 1 1 d .
H115 H 0.7035 0.8869 0.5489 0.033 Uiso 1 1 calc R
C116 C 0.6874(2) 0.7890(2) 0.52669(15) 0.0213(9) Uani 1 1 d .
C117 C 0.8043(2) 0.5771(2) 0.57501(16) 0.0219(9) Uani 1 1 d .
H117 H 0.7649 0.5580 0.5624 0.026 Uiso 1 1 calc R
C118 C 0.8925(3) 0.5325(3) 0.53969(17) 0.0295(10) Uani 1 1 d .
H11G H 0.8900 0.5421 0.5011 0.044 Uiso 1 1 calc GR
H11H H 0.9117 0.4749 0.5455 0.044 Uiso 1 1 calc GR
H11I H 0.9320 0.5520 0.5500 0.044 Uiso 1 1 calc GR
C119 C 0.8061(3) 0.5551(3) 0.63454(17) 0.0327(10) Uani 1 1 d .
H11J H 0.8511 0.5650 0.6462 0.049 Uiso 1 1 calc GR
H11K H 0.8167 0.4983 0.6381 0.049 Uiso 1 1 calc GR
H11L H 0.7518 0.5879 0.6576 0.049 Uiso 1 1 calc GR
C120 C 0.6205(2) 0.8358(2) 0.49415(16) 0.0228(9) Uani 1 1 d .
H120 H 0.6086 0.7963 0.4745 0.027 Uiso 1 1 calc R
C121 C 0.6490(3) 0.8859(3) 0.45184(17) 0.0298(10) Uani 1 1 d .
H12D H 0.6620 0.9247 0.4700 0.045 Uiso 1 1 calc GR
H12E H 0.6040 0.9145 0.4317 0.045 Uiso 1 1 calc GR
H12F H 0.6996 0.8509 0.4264 0.045 Uiso 1 1 calc GR
C122 C 0.5385(3) 0.8888(3) 0.53231(18) 0.0322(10) Uani 1 1 d .
H12G H 0.5205 0.8556 0.5593 0.048 Uiso 1 1 calc GR
H12H H 0.4946 0.9151 0.5109 0.048 Uiso 1 1 calc GR
H12I H 0.5479 0.9295 0.5511 0.048 Uiso 1 1 calc GR
C123 C 0.8207(3) 0.5935(3) 0.26666(17) 0.0301(10) Uani 1 1 d .
C124 C 0.7783(3) 0.5806(3) 0.22905(18) 0.0332(11) Uani 1 1 d .
H124 H 0.7198 0.5925 0.2390 0.040 Uiso 1 1 calc R
C125 C 0.8225(3) 0.5502(3) 0.17686(19) 0.0400(12) Uani 1 1 d .
H125 H 0.7937 0.5425 0.1508 0.048 Uiso 1 1 calc R
C126 C 0.9079(3) 0.5312(3) 0.1626(2) 0.0440(13) Uani 1 1 d .
H126 H 0.9378 0.5101 0.1270 0.053 Uiso 1 1 calc R
C127 C 0.9499(3) 0.5429(3) 0.2005(2) 0.0440(13) Uani 1 1 d .
H127 H 1.0087 0.5297 0.1908 0.053 Uiso 1 1 calc R
C128 C 0.9064(3) 0.5738(3) 0.25227(18) 0.0352(11) Uani 1 1 d .
H128 H 0.9355 0.5815 0.2782 0.042 Uiso 1 1 calc R
C129 C 0.7140(3) 0.6925(3) 0.33249(16) 0.0269(10) Uani 1 1 d .
C130 C 0.7477(3) 0.7995(3) 0.25233(17) 0.0303(10) Uani 1 1 d .
H130 H 0.7166 0.8583 0.2484 0.036 Uiso 1 1 calc R
C131 C 0.7938(3) 0.7645(3) 0.19451(17) 0.0344(11) Uani 1 1 d .
H13D H 0.8227 0.7055 0.1957 0.041 Uiso 1 1 calc R
H13E H 0.7520 0.7764 0.1707 0.041 Uiso 1 1 calc R
C132 C 0.8578(3) 0.7981(3) 0.17026(19) 0.0388(12) Uani 1 1 d .
H13F H 0.8891 0.7707 0.1344 0.047 Uiso 1 1 calc R
H13G H 0.8282 0.8558 0.1643 0.047 Uiso 1 1 calc R
C133 C 0.9191(3) 0.7875(3) 0.20676(19) 0.0370(11) Uani 1 1 d .
H13H H 0.9590 0.8113 0.1902 0.044 Uiso 1 1 calc R
H13I H 0.9518 0.7296 0.2107 0.044 Uiso 1 1 calc R
C134 C 0.8729(3) 0.8274(3) 0.26261(19) 0.0383(12) Uani 1 1 d .
H13J H 0.8429 0.8858 0.2590 0.046 Uiso 1 1 calc R
H13K H 0.9140 0.8189 0.2865 0.046 Uiso 1 1 calc R
C135 C 0.8092(3) 0.7921(3) 0.28849(18) 0.0307(10) Uani 1 1 d .
H13L H 0.8400 0.7348 0.2953 0.037 Uiso 1 1 calc R
H13M H 0.7777 0.8204 0.3241 0.037 Uiso 1 1 calc R
C136 C 0.5771(3) 0.8495(2) 0.31895(16) 0.0251(9) Uani 1 1 d .
H136 H 0.6023 0.8786 0.3378 0.030 Uiso 1 1 calc R
C137 C 0.5143(3) 0.8319(3) 0.3607(2) 0.0398(12) Uani 1 1 d .
H13N H 0.5428 0.8006 0.3896 0.048 Uiso 1 1 calc R
H13O H 0.4928 0.7986 0.3433 0.048 Uiso 1 1 calc R
C138 C 0.4404(3) 0.9074(3) 0.38661(19) 0.0436(13) Uani 1 1 d .
H13P H 0.3988 0.8922 0.4117 0.052 Uiso 1 1 calc R
H13Q H 0.4606 0.9371 0.4084 0.052 Uiso 1 1 calc R
C139 C 0.3981(3) 0.9610(3) 0.34452(19) 0.0384(12) Uani 1 1 d .
H13R H 0.3695 0.9347 0.3269 0.046 Uiso 1 1 calc R
H13S H 0.3545 1.0118 0.3627 0.046 Uiso 1 1 calc R
C140 C 0.4588(3) 0.9790(3) 0.3022(2) 0.0434(13) Uani 1 1 d .
H14D H 0.4797 1.0137 0.3186 0.052 Uiso 1 1 calc R
H14E H 0.4295 1.0089 0.2731 0.052 Uiso 1 1 calc R
C141 C 0.5333(3) 0.9035(3) 0.27689(17) 0.0285(10) Uani 1 1 d .
H14F H 0.5134 0.8733 0.2552 0.034 Uiso 1 1 calc R
H14G H 0.5745 0.9190 0.2517 0.034 Uiso 1 1 calc R
Bi2 Bi 0.95994(2) 0.98883(2) 0.23566(2) 0.01529(4) Uani 1 1 d .
P2 P 0.99432(6) 0.92881(6) 0.41599(4) 0.0175(2) Uani 1 1 d .
Si3 Si 0.82016(7) 1.18345(7) 0.24304(5) 0.0231(2) Uani 1 1 d .
Si4 Si 0.99632(7) 1.14990(7) 0.17813(5) 0.0246(3) Uani 1 1 d .
O3 O 0.89506(18) 1.19647(18) 0.19955(14) 0.0369(8) Uani 1 1 d .
O4 O 0.93569(16) 1.00269(16) 0.32565(10) 0.0208(6) Uani 1 1 d .
N4 N 0.83790(18) 1.08512(19) 0.23559(12) 0.0176(7) Uani 1 1 d .
N5 N 1.03116(19) 1.06246(19) 0.21392(12) 0.0178(7) Uani 1 1 d .
N6 N 1.0593(2) 0.8994(2) 0.30280(13) 0.0213(7) Uani 1 1 d .
C48 C 0.7794(2) 1.0579(2) 0.21986(16) 0.0189(8) Uani 1 1 d .
C49 C 0.7133(2) 1.0531(2) 0.25965(16) 0.0234(9) Uani 1 1 d .
C50 C 0.6557(3) 1.0299(3) 0.24284(18) 0.0307(10) Uani 1 1 d .
H50 H 0.6101 1.0276 0.2692 0.037 Uiso 1 1 calc R
C51 C 0.6629(3) 1.0100(3) 0.18895(19) 0.0320(10) Uani 1 1 d .
H51 H 0.6231 0.9937 0.1785 0.038 Uiso 1 1 calc R
C52 C 0.7280(3) 1.0138(3) 0.15055(17) 0.0290(10) Uani 1 1 d .
H52 H 0.7326 1.0005 0.1134 0.035 Uiso 1 1 calc R
C53 C 0.7873(2) 1.0369(2) 0.16477(16) 0.0236(9) Uani 1 1 d .
C54 C 0.7022(3) 1.0749(3) 0.31960(17) 0.0273(10) Uani 1 1 d .
H54 H 0.7505 1.0882 0.3233 0.033 Uiso 1 1 calc R
C55 C 0.6218(3) 1.1483(3) 0.3395(2) 0.0555(16) Uani 1 1 d .
H55A H 0.6208 1.1930 0.3161 0.083 Uiso 1 1 calc GR
H55B H 0.6197 1.1629 0.3771 0.083 Uiso 1 1 calc GR
H55C H 0.5730 1.1365 0.3380 0.083 Uiso 1 1 calc GR
C56 C 0.7053(3) 1.0058(3) 0.35594(19) 0.0418(12) Uani 1 1 d .
H56A H 0.6599 0.9898 0.3523 0.063 Uiso 1 1 calc GR
H56B H 0.6982 1.0225 0.3940 0.063 Uiso 1 1 calc GR
H56C H 0.7598 0.9604 0.3451 0.063 Uiso 1 1 calc GR
C57 C 0.8556(3) 1.0439(3) 0.11946(16) 0.0309(10) Uani 1 1 d .
H57 H 0.8934 1.0589 0.1374 0.037 Uiso 1 1 calc R
C58 C 0.9100(3) 0.9649(3) 0.0876(2) 0.0479(14) Uani 1 1 d .
H58A H 0.9334 0.9232 0.1130 0.072 Uiso 1 1 calc GR
H58B H 0.9561 0.9709 0.0615 0.072 Uiso 1 1 calc GR
H58C H 0.8756 0.9496 0.0679 0.072 Uiso 1 1 calc GR
C59 C 0.8177(4) 1.1112(4) 0.0815(2) 0.0525(15) Uani 1 1 d .
H59A H 0.7813 1.0979 0.0624 0.079 Uiso 1 1 calc GR
H59B H 0.8632 1.1172 0.0547 0.079 Uiso 1 1 calc GR
H59C H 0.7845 1.1615 0.1030 0.079 Uiso 1 1 calc GR
C60 C 0.8271(4) 1.2065(3) 0.3125(2) 0.0486(14) Uani 1 1 d .
H60A H 0.7846 1.1955 0.3392 0.073 Uiso 1 1 calc GR
H60B H 0.8169 1.2631 0.3160 0.073 Uiso 1 1 calc GR
H60C H 0.8834 1.1730 0.3193 0.073 Uiso 1 1 calc GR
C61 C 0.7186(3) 1.2493(3) 0.22473(19) 0.0327(10) Uani 1 1 d .
H61A H 0.6724 1.2426 0.2503 0.049 Uiso 1 1 calc R
H61B H 0.7116 1.3052 0.2266 0.049 Uiso 1 1 calc R
H61C H 0.7180 1.2349 0.1876 0.049 Uiso 1 1 calc R
C62 C 1.0186(3) 1.1302(4) 0.10284(19) 0.0457(13) Uani 1 1 d .
H62A H 1.0796 1.1081 0.0890 0.068 Uiso 1 1 calc GR
H62B H 0.9917 1.1804 0.0851 0.068 Uiso 1 1 calc GR
H62C H 0.9962 1.0916 0.0949 0.068 Uiso 1 1 calc GR
C63 C 1.0425(3) 1.2218(3) 0.18815(18) 0.0312(10) Uani 1 1 d .
H63A H 1.0255 1.2410 0.2264 0.047 Uiso 1 1 calc GR
H63B H 1.0224 1.2673 0.1648 0.047 Uiso 1 1 calc GR
H63C H 1.1041 1.1951 0.1785 0.047 Uiso 1 1 calc GR
C64 C 1.1611(2) 1.0410(2) 0.24761(15) 0.0195(8) Uani 1 1 d .
C65 C 1.1206(2) 1.0183(2) 0.21128(15) 0.0181(8) Uani 1 1 d .
C66 C 1.1698(3) 0.9537(2) 0.17300(16) 0.0235(9) Uani 1 1 d .
C67 C 1.2553(3) 0.9129(3) 0.17245(18) 0.0306(10) Uani 1 1 d .
H67 H 1.2880 0.8690 0.1471 0.037 Uiso 1 1 calc R
C68 C 1.2937(3) 0.9347(3) 0.20800(19) 0.0332(11) Uani 1 1 d .
H68 H 1.3523 0.9061 0.2071 0.040 Uiso 1 1 calc R
C69 C 1.2467(3) 0.9982(3) 0.24474(17) 0.0285(10) Uani 1 1 d .
H69 H 1.2738 1.0131 0.2689 0.034 Uiso 1 1 calc R
C70 C 1.1331(3) 0.9241(3) 0.13265(17) 0.0332(11) Uani 1 1 d .
H70 H 1.0726 0.9616 0.1359 0.040 Uiso 1 1 calc R
C71 C 1.1364(3) 0.8405(3) 0.1459(2) 0.0492(15) Uani 1 1 d .
H71A H 1.1953 0.8018 0.1405 0.074 Uiso 1 1 calc GR
H71B H 1.1072 0.8253 0.1218 0.074 Uiso 1 1 calc GR
H71C H 1.1087 0.8408 0.1840 0.074 Uiso 1 1 calc GR
C72 C 1.1780(4) 0.9235(4) 0.0732(2) 0.0626(19) Uani 1 1 d .
H72A H 1.1769 0.9769 0.0651 0.094 Uiso 1 1 calc GR
H72B H 1.1492 0.9091 0.0485 0.094 Uiso 1 1 calc GR
H72C H 1.2367 0.8843 0.0682 0.094 Uiso 1 1 calc GR
C73 C 1.1137(3) 1.1092(3) 0.29069(16) 0.0235(9) Uani 1 1 d .
H73 H 1.0563 1.1405 0.2827 0.028 Uiso 1 1 calc R
C74 C 1.1032(3) 1.0776(3) 0.34808(16) 0.0294(10) Uani 1 1 d .
H74A H 1.0737 1.0420 0.3493 0.044 Uiso 1 1 calc GR
H74B H 1.0704 1.1226 0.3745 0.044 Uiso 1 1 calc GR
H74C H 1.1588 1.0477 0.3571 0.044 Uiso 1 1 calc GR
C75 C 1.1583(3) 1.1661(3) 0.28879(17) 0.0313(10) Uani 1 1 d .
H75A H 1.2114 1.1388 0.3016 0.047 Uiso 1 1 calc GR
H75B H 1.1220 1.2138 0.3123 0.047 Uiso 1 1 calc GR
H75C H 1.1700 1.1820 0.2512 0.047 Uiso 1 1 calc GR
C76 C 1.1328(3) 0.8348(3) 0.31249(15) 0.0248(9) Uani 1 1 d .
C77 C 1.1964(3) 0.8467(3) 0.32946(17) 0.0318(11) Uani 1 1 d .
H77 H 1.1904 0.8997 0.3363 0.038 Uiso 1 1 calc R
C78 C 1.2696(3) 0.7820(3) 0.3367(2) 0.0467(14) Uani 1 1 d .
H78 H 1.3135 0.7911 0.3477 0.056 Uiso 1 1 calc R
C79 C 1.2783(3) 0.7046(3) 0.3279(2) 0.0509(15) Uani 1 1 d .
H79 H 1.3276 0.6604 0.3337 0.061 Uiso 1 1 calc R
C80 C 1.2155(3) 0.6919(3) 0.3107(2) 0.0468(14) Uani 1 1 d .
H80 H 1.2212 0.6387 0.3051 0.056 Uiso 1 1 calc R
C81 C 1.1434(3) 0.7559(3) 0.30145(18) 0.0366(11) Uani 1 1 d .
H81 H 1.1016 0.7464 0.2877 0.044 Uiso 1 1 calc R
C82 C 0.9981(2) 0.9432(2) 0.34098(15) 0.0191(8) Uani 1 1 d .
C83 C 0.9846(2) 0.8308(2) 0.41853(16) 0.0204(8) Uani 1 1 d .
H83 H 1.0294 0.7971 0.3879 0.024 Uiso 1 1 calc R
C84 C 1.0067(3) 0.7857(2) 0.47015(17) 0.0266(9) Uani 1 1 d .
H84A H 0.9619 0.8130 0.5021 0.032 Uiso 1 1 calc R
H84B H 1.0603 0.7853 0.4766 0.032 Uiso 1 1 calc R
C85 C 1.0155(3) 0.6989(3) 0.46338(18) 0.0306(10) Uani 1 1 d .
H85A H 1.0639 0.6703 0.4336 0.037 Uiso 1 1 calc R
H85B H 1.0268 0.6707 0.4975 0.037 Uiso 1 1 calc R
C86 C 0.9361(3) 0.6971(3) 0.45028(18) 0.0310(10) Uani 1 1 d .
H86A H 0.9455 0.6409 0.4433 0.037 Uiso 1 1 calc R
H86B H 0.8895 0.7190 0.4823 0.037 Uiso 1 1 calc R
C87 C 0.9109(3) 0.7450(3) 0.40114(19) 0.0331(11) Uani 1 1 d .
H87A H 0.8563 0.7462 0.3962 0.040 Uiso 1 1 calc R
H87B H 0.9536 0.7186 0.3681 0.040 Uiso 1 1 calc R
C88 C 0.9031(3) 0.8305(2) 0.40770(18) 0.0282(10) Uani 1 1 d .
H88A H 0.8898 0.8594 0.3741 0.034 Uiso 1 1 calc R
H88B H 0.8563 0.8588 0.4384 0.034 Uiso 1 1 calc R
C89 C 0.8874(2) 1.0052(2) 0.44412(15) 0.0207(9) Uani 1 1 d .
H89 H 0.8468 1.0024 0.4223 0.025 Uiso 1 1 calc R
C90 C 0.8585(3) 0.9902(3) 0.50429(16) 0.0281(10) Uani 1 1 d .
H90A H 0.8564 0.9367 0.5069 0.034 Uiso 1 1 calc R
H90B H 0.8996 0.9907 0.5258 0.034 Uiso 1 1 calc R
C91 C 0.7713(3) 1.0545(3) 0.52788(18) 0.0355(11) Uani 1 1 d .
H91A H 0.7293 1.0505 0.5085 0.043 Uiso 1 1 calc R
H91B H 0.7551 1.0452 0.5669 0.043 Uiso 1 1 calc R
C92 C 0.7702(3) 1.1381(3) 0.52238(19) 0.0406(12) Uani 1 1 d .
H92A H 0.8069 1.1443 0.5454 0.049 Uiso 1 1 calc R
H92B H 0.7121 1.1783 0.5356 0.049 Uiso 1 1 calc R
C93 C 0.8006(3) 1.1530(3) 0.46331(17) 0.0327(11) Uani 1 1 d .
H93A H 0.8028 1.2064 0.4612 0.039 Uiso 1 1 calc R
H93B H 0.7604 1.1527 0.4410 0.039 Uiso 1 1 calc R
C94 C 0.8878(3) 1.0889(2) 0.44055(16) 0.0255(9) Uani 1 1 d .
H94A H 0.9288 1.0916 0.4614 0.031 Uiso 1 1 calc R
H94B H 0.9059 1.0992 0.4020 0.031 Uiso 1 1 calc R

loop_
_atom_site_aniso_label
_atom_site_aniso_U_11
_atom_site_aniso_U_22
_atom_site_aniso_U_33
_atom_site_aniso_U_23
_atom_site_aniso_U_13
_atom_site_aniso_U_12
Bi1 0.01412(7) 0.01268(7) 0.01788(7) -0.00264(6) -0.00013(6) -0.00529(6)
P1 0.0213(5) 0.0206(6) 0.0262(5) 0.0044(4) -0.0056(4) -0.0100(4)
Si1 0.0165(5) 0.0140(5) 0.0195(5) -0.0042(4) 0.0021(4) -0.0049(4)
Si2 0.0191(5) 0.0121(5) 0.0196(5) -0.0023(4) 0.0019(4) -0.0055(4)
O1 0.0243(14) 0.0146(14) 0.0198(14) -0.0019(11) 0.0040(11) -0.0100(12)
O2 0.0212(14) 0.0190(15) 0.0229(15) 0.0054(12) -0.0015(12) -0.0070(12)
N1 0.0174(16) 0.0121(16) 0.0178(16) -0.0054(13) 0.0009(13) -0.0042(13)
N2 0.0161(15) 0.0120(16) 0.0173(16) -0.0044(13) 0.0012(13) -0.0071(13)
N3 0.0230(17) 0.0138(17) 0.0242(18) 0.0000(14) -0.0011(14) -0.0064(14)
C1 0.0172(19) 0.021(2) 0.0174(19) -0.0067(16) 0.0039(16) -0.0102(16)
C1A 0.072(4) 0.041(3) 0.043(3) 0.012(3) -0.002(3) -0.027(3)
C2 0.020(2) 0.022(2) 0.0173(19) -0.0026(17) 0.0021(16) -0.0082(17)
C4 0.025(2) 0.034(3) 0.017(2) -0.0023(18) -0.0015(17) -0.0125(19)
C5 0.027(2) 0.023(2) 0.035(2) -0.013(2) -0.0009(19) -0.0101(19)
C6 0.022(2) 0.018(2) 0.027(2) -0.0077(18) -0.0009(17) -0.0063(17)
C7 0.030(2) 0.025(2) 0.025(2) 0.0044(18) -0.0085(18) -0.0099(19)
C8 0.030(2) 0.034(3) 0.024(2) -0.0114(19) -0.0005(19) -0.016(2)
C9 0.033(3) 0.024(2) 0.055(3) 0.001(2) -0.013(2) -0.004(2)
C10 0.029(2) 0.017(2) 0.045(3) -0.007(2) -0.011(2) -0.0073(18)
C11 0.029(3) 0.043(3) 0.076(4) -0.010(3) -0.014(3) 0.004(2)
C12 0.055(3) 0.040(3) 0.062(4) 0.020(3) -0.032(3) -0.024(3)
C13 0.025(2) 0.025(2) 0.027(2) -0.0101(19) 0.0071(18) -0.0104(18)
C14 0.021(2) 0.023(2) 0.035(2) 0.0001(19) -0.0029(18) -0.0085(18)
C15 0.033(2) 0.018(2) 0.025(2) 0.0022(18) 0.0005(19) -0.0056(19)
C16 0.037(2) 0.019(2) 0.027(2) -0.0009(18) 0.0010(19) -0.0177(19)
C17 0.0186(19) 0.0065(17) 0.0180(19) -0.0026(15) -0.0013(15) -0.0030(15)
C18 0.0207(19) 0.0091(18) 0.023(2) -0.0011(16) -0.0053(16) -0.0035(16)
C19 0.033(2) 0.015(2) 0.025(2) 0.0003(17) -0.0115(18) -0.0060(18)
C20 0.037(2) 0.015(2) 0.019(2) -0.0005(17) 0.0003(18) -0.0033(18)
C21 0.020(2) 0.016(2) 0.028(2) -0.0012(17) 0.0045(17) -0.0026(17)
C22 0.021(2) 0.0105(19) 0.020(2) -0.0015(16) -0.0001(16) -0.0046(16)
C23 0.023(2) 0.018(2) 0.027(2) 0.0022(17) -0.0080(17) -0.0090(17)
C24 0.024(2) 0.022(2) 0.042(3) 0.002(2) -0.010(2) -0.0080(18)
C25 0.030(2) 0.026(2) 0.036(2) -0.003(2) -0.011(2) -0.0117(19)
C26 0.0148(19) 0.020(2) 0.029(2) -0.0030(18) -0.0049(17) -0.0023(16)
C27 0.029(2) 0.022(2) 0.039(3) -0.003(2) -0.012(2) 0.0001(19)
C28 0.021(2) 0.031(3) 0.046(3) -0.004(2) -0.003(2) -0.0101(19)
C29 0.028(2) 0.012(2) 0.026(2) -0.0001(17) -0.0009(18) -0.0052(17)
C30 0.032(2) 0.019(2) 0.030(2) 0.0024(18) -0.0049(19) -0.0101(19)
C31 0.045(3) 0.029(3) 0.025(2) -0.003(2) -0.004(2) -0.015(2)
C32 0.046(3) 0.022(2) 0.028(2) -0.0015(19) 0.008(2) -0.008(2)
C33 0.029(2) 0.023(2) 0.043(3) 0.002(2) 0.005(2) -0.0077(19)
C34 0.027(2) 0.020(2) 0.031(2) 0.0016(18) -0.0036(19) -0.0055(18)
C35 0.0176(19) 0.018(2) 0.023(2) 0.0007(16) -0.0033(16) -0.0106(17)
C36 0.021(2) 0.018(2) 0.020(2) 0.0036(16) -0.0030(16) -0.0069(17)
C37 0.030(2) 0.029(2) 0.027(2) 0.0052(19) -0.0080(19) -0.017(2)
C38 0.036(3) 0.047(3) 0.036(3) 0.009(2) -0.014(2) -0.027(2)
C39 0.035(3) 0.044(3) 0.043(3) 0.011(2) -0.007(2) -0.027(2)
C40 0.026(2) 0.036(3) 0.027(2) 0.013(2) -0.0034(19) -0.012(2)
C41 0.024(2) 0.027(2) 0.026(2) 0.0092(18) -0.0054(18) -0.0109(18)
C42 0.021(2) 0.026(2) 0.032(2) 0.0055(19) -0.0021(18) -0.0048(18)
C43 0.027(2) 0.028(2) 0.035(2) 0.006(2) -0.001(2) -0.0060(19)
C44 0.044(3) 0.036(3) 0.044(3) 0.005(2) -0.005(2) 0.006(2)
C45 0.030(3) 0.064(4) 0.060(4) 0.018(3) 0.007(3) 0.009(3)
C46 0.030(3) 0.073(4) 0.061(4) 0.033(3) 0.004(3) -0.005(3)
C47 0.024(2) 0.041(3) 0.061(3) 0.021(3) -0.003(2) -0.009(2)
Bi3 0.01904(8) 0.02342(8) 0.01613(7) -0.00314(6) -0.00120(6) -0.01107(6)
P3 0.0278(6) 0.0248(6) 0.0305(6) 0.0032(5) -0.0081(5) -0.0095(5)
Si5 0.0253(6) 0.0200(6) 0.0306(6) 0.0009(5) -0.0064(5) -0.0117(5)
Si6 0.0174(5) 0.0224(6) 0.0213(6) 0.0017(5) -0.0012(4) -0.0080(5)
O5 0.0257(15) 0.0242(16) 0.0287(15) 0.0012(13) 0.0011(12) -0.0139(13)
O6 0.0406(18) 0.0251(16) 0.0252(16) 0.0044(13) -0.0080(14) -0.0153(14)
N7 0.0210(17) 0.0230(19) 0.0246(18) -0.0045(15) -0.0043(14) -0.0113(15)
N8 0.0177(16) 0.0172(17) 0.0143(15) -0.0013(13) -0.0004(13) -0.0068(13)
N9 0.0288(19) 0.030(2) 0.0269(19) 0.0003(16) -0.0025(16) -0.0073(17)
C95 0.036(2) 0.027(2) 0.023(2) -0.0035(18) -0.0058(19) -0.016(2)
C96 0.044(3) 0.037(3) 0.032(2) -0.002(2) -0.012(2) -0.022(2)
C97 0.065(4) 0.043(3) 0.037(3) -0.001(2) -0.022(3) -0.030(3)
C98 0.076(4) 0.041(3) 0.030(3) -0.008(2) -0.015(3) -0.028(3)
C99 0.054(3) 0.031(3) 0.033(3) -0.008(2) -0.003(2) -0.014(2)
C100 0.037(3) 0.030(3) 0.029(2) -0.007(2) -0.005(2) -0.015(2)
C101 0.039(3) 0.049(3) 0.039(3) 0.004(2) -0.017(2) -0.024(2)
C102 0.042(3) 0.054(4) 0.061(4) 0.016(3) -0.017(3) -0.026(3)
C103 0.056(3) 0.070(4) 0.063(4) 0.013(3) -0.029(3) -0.044(3)
C104 0.035(3) 0.047(3) 0.029(2) -0.011(2) -0.002(2) -0.010(2)
C105 0.056(3) 0.040(3) 0.048(3) -0.010(3) -0.018(3) 0.001(3)
C106 0.033(3) 0.064(4) 0.047(3) -0.014(3) 0.004(2) -0.014(3)
C107 0.037(3) 0.031(3) 0.041(3) 0.004(2) -0.013(2) -0.011(2)
C108 0.040(3) 0.033(3) 0.051(3) 0.005(2) -0.014(2) -0.025(2)
C109 0.028(2) 0.033(3) 0.031(2) 0.000(2) 0.0024(19) -0.013(2)
C110 0.025(2) 0.037(3) 0.046(3) 0.012(2) -0.010(2) -0.018(2)
C111 0.0161(18) 0.020(2) 0.0129(18) -0.0043(16) 0.0037(15) -0.0062(16)
C112 0.022(2) 0.020(2) 0.0169(19) -0.0017(16) 0.0004(16) -0.0067(17)
C113 0.025(2) 0.030(2) 0.021(2) -0.0025(18) -0.0073(17) -0.0091(19)
C114 0.038(2) 0.025(2) 0.027(2) -0.0028(19) -0.0108(19) -0.015(2)
C115 0.034(2) 0.019(2) 0.025(2) -0.0043(18) -0.0032(19) -0.0088(19)
C116 0.020(2) 0.022(2) 0.0177(19) -0.0043(17) 0.0021(16) -0.0064(17)
C117 0.021(2) 0.020(2) 0.024(2) 0.0005(17) -0.0047(17) -0.0082(17)
C118 0.030(2) 0.024(2) 0.031(2) 0.0015(19) -0.0068(19) -0.0066(19)
C119 0.035(2) 0.031(3) 0.029(2) 0.011(2) -0.007(2) -0.011(2)
C120 0.026(2) 0.019(2) 0.023(2) -0.0014(17) -0.0041(17) -0.0082(18)
C121 0.035(2) 0.027(2) 0.029(2) 0.0086(19) -0.007(2) -0.014(2)
C122 0.026(2) 0.026(2) 0.032(2) 0.000(2) -0.0007(19) -0.0011(19)
C123 0.033(2) 0.023(2) 0.028(2) 0.0009(19) -0.0056(19) -0.0065(19)
C124 0.039(3) 0.023(2) 0.033(3) -0.001(2) -0.009(2) -0.007(2)
C125 0.051(3) 0.034(3) 0.036(3) -0.004(2) -0.013(2) -0.015(2)
C126 0.049(3) 0.039(3) 0.033(3) -0.007(2) -0.002(2) -0.009(2)
C127 0.041(3) 0.042(3) 0.041(3) -0.002(2) -0.006(2) -0.010(2)
C128 0.035(3) 0.034(3) 0.032(3) -0.002(2) -0.006(2) -0.009(2)
C129 0.040(3) 0.027(2) 0.022(2) 0.0067(18) -0.0107(19) -0.021(2)
C130 0.033(2) 0.027(2) 0.030(2) 0.0009(19) -0.0029(19) -0.013(2)
C131 0.042(3) 0.035(3) 0.025(2) 0.002(2) -0.008(2) -0.013(2)
C132 0.037(3) 0.039(3) 0.037(3) 0.000(2) 0.000(2) -0.015(2)
C133 0.033(3) 0.034(3) 0.039(3) 0.003(2) 0.000(2) -0.012(2)
C134 0.036(3) 0.039(3) 0.042(3) -0.002(2) -0.002(2) -0.019(2)
C135 0.023(2) 0.030(3) 0.039(3) 0.004(2) -0.007(2) -0.0105(19)
C136 0.026(2) 0.021(2) 0.023(2) 0.0013(17) -0.0066(18) -0.0033(18)
C137 0.023(2) 0.046(3) 0.041(3) 0.022(2) -0.008(2) -0.005(2)
C138 0.026(2) 0.060(4) 0.034(3) -0.001(2) 0.001(2) -0.009(2)
C139 0.021(2) 0.038(3) 0.044(3) -0.001(2) -0.005(2) 0.001(2)
C140 0.029(2) 0.030(3) 0.058(3) 0.011(2) -0.006(2) -0.001(2)
C141 0.027(2) 0.027(2) 0.029(2) 0.0076(19) -0.0073(19) -0.0079(19)
Bi2 0.01560(7) 0.01709(8) 0.01326(7) 0.00053(6) -0.00210(5) -0.00701(6)
P2 0.0180(5) 0.0181(5) 0.0145(5) 0.0019(4) -0.0024(4) -0.0059(4)
Si3 0.0240(6) 0.0202(6) 0.0252(6) 0.0058(5) -0.0097(5) -0.0073(5)
Si4 0.0233(6) 0.0294(7) 0.0275(6) 0.0135(5) -0.0095(5) -0.0162(5)
O3 0.0217(15) 0.0278(17) 0.064(2) 0.0252(16) -0.0162(15) -0.0120(13)
O4 0.0241(14) 0.0219(15) 0.0133(13) 0.0035(11) -0.0025(11) -0.0070(12)
N4 0.0144(15) 0.0222(18) 0.0148(16) 0.0008(13) -0.0063(13) -0.0045(13)
N5 0.0160(16) 0.0195(17) 0.0201(17) 0.0022(14) -0.0021(13) -0.0102(14)
N6 0.0235(17) 0.0193(18) 0.0172(17) -0.0003(14) -0.0001(14) -0.0065(15)
C48 0.0153(19) 0.016(2) 0.025(2) 0.0068(16) -0.0068(16) -0.0047(16)
C49 0.019(2) 0.022(2) 0.029(2) 0.0066(18) -0.0054(17) -0.0082(17)
C50 0.018(2) 0.035(3) 0.038(3) 0.006(2) -0.0003(19) -0.0120(19)
C51 0.024(2) 0.036(3) 0.043(3) 0.005(2) -0.014(2) -0.017(2)
C52 0.028(2) 0.036(3) 0.027(2) 0.004(2) -0.0152(19) -0.013(2)
C53 0.025(2) 0.026(2) 0.022(2) 0.0061(18) -0.0114(17) -0.0100(18)
C54 0.024(2) 0.032(3) 0.026(2) 0.0008(19) 0.0022(18) -0.0152(19)
C55 0.054(3) 0.045(3) 0.033(3) 0.004(2) 0.005(2) 0.009(3)
C56 0.052(3) 0.042(3) 0.034(3) 0.006(2) -0.012(2) -0.020(3)
C57 0.034(2) 0.051(3) 0.017(2) 0.006(2) -0.0083(18) -0.026(2)
C58 0.044(3) 0.066(4) 0.039(3) -0.009(3) 0.003(2) -0.031(3)
C59 0.057(3) 0.073(4) 0.034(3) 0.023(3) -0.009(3) -0.036(3)
C60 0.084(4) 0.024(3) 0.043(3) 0.008(2) -0.035(3) -0.016(3)
C61 0.026(2) 0.025(2) 0.042(3) 0.009(2) -0.008(2) -0.0052(19)
C62 0.059(3) 0.068(4) 0.033(3) 0.023(3) -0.022(2) -0.046(3)
C63 0.032(2) 0.032(3) 0.037(3) 0.016(2) -0.011(2) -0.020(2)
C64 0.023(2) 0.017(2) 0.020(2) 0.0087(16) -0.0059(16) -0.0105(17)
C65 0.0183(19) 0.018(2) 0.021(2) 0.0080(16) -0.0045(16) -0.0104(16)
C66 0.026(2) 0.022(2) 0.022(2) -0.0004(17) 0.0027(17) -0.0129(18)
C67 0.025(2) 0.023(2) 0.036(2) -0.002(2) 0.0059(19) -0.0062(19)
C68 0.018(2) 0.032(3) 0.044(3) 0.009(2) -0.007(2) -0.0053(19)
C69 0.025(2) 0.034(3) 0.030(2) 0.008(2) -0.0118(19) -0.013(2)
C70 0.028(2) 0.045(3) 0.026(2) -0.017(2) 0.0074(19) -0.017(2)
C71 0.037(3) 0.038(3) 0.068(4) -0.029(3) 0.008(3) -0.016(2)
C72 0.054(3) 0.109(5) 0.028(3) -0.027(3) 0.014(3) -0.042(4)
C73 0.025(2) 0.027(2) 0.021(2) -0.0009(18) -0.0059(17) -0.0122(18)
C74 0.041(3) 0.030(2) 0.023(2) 0.0032(19) -0.0065(19) -0.020(2)
C75 0.043(3) 0.034(3) 0.027(2) 0.003(2) -0.010(2) -0.025(2)
C76 0.026(2) 0.026(2) 0.0138(19) 0.0002(17) 0.0006(17) -0.0034(18)
C77 0.027(2) 0.032(3) 0.026(2) 0.001(2) -0.0030(19) -0.003(2)
C78 0.032(3) 0.053(4) 0.038(3) -0.003(3) -0.010(2) 0.001(2)
C79 0.039(3) 0.043(3) 0.038(3) 0.002(2) 0.000(2) 0.014(2)
C80 0.051(3) 0.023(3) 0.040(3) -0.004(2) 0.006(3) 0.004(2)
C81 0.038(3) 0.027(3) 0.032(3) -0.007(2) 0.001(2) -0.003(2)
C82 0.027(2) 0.018(2) 0.0164(19) 0.0045(16) -0.0043(17) -0.0140(18)
C83 0.021(2) 0.017(2) 0.020(2) 0.0032(16) -0.0060(16) -0.0037(16)
C84 0.032(2) 0.021(2) 0.027(2) 0.0086(18) -0.0119(19) -0.0086(19)
C85 0.038(3) 0.021(2) 0.030(2) 0.0091(19) -0.012(2) -0.008(2)
C86 0.034(2) 0.023(2) 0.035(2) 0.007(2) -0.005(2) -0.013(2)
C87 0.036(3) 0.027(2) 0.044(3) 0.006(2) -0.017(2) -0.017(2)
C88 0.031(2) 0.021(2) 0.038(2) 0.0083(19) -0.017(2) -0.0113(19)
C89 0.022(2) 0.024(2) 0.0138(19) 0.0008(16) -0.0027(16) -0.0072(17)
C90 0.026(2) 0.032(3) 0.018(2) 0.0006(18) 0.0029(17) -0.0065(19)
C91 0.028(2) 0.043(3) 0.021(2) 0.000(2) 0.0031(19) -0.004(2)
C92 0.034(3) 0.037(3) 0.031(3) -0.010(2) 0.001(2) 0.004(2)
C93 0.038(3) 0.016(2) 0.031(2) -0.0036(19) -0.002(2) 0.0011(19)
C94 0.029(2) 0.022(2) 0.019(2) -0.0018(17) 0.0005(17) -0.0062(18)

loop_
_atom_type_symbol
_atom_type_description
_atom_type_scat_dispersion_real
_atom_type_scat_dispersion_imag
_atom_type_scat_source
C C 0.0033 0.0016 'International Tables Vol C Tables 4.2.6.8 and 6.1.1.4'
H H 0.0000 0.0000 'International Tables Vol C Tables 4.2.6.8 and 6.1.1.4'
Bi Bi -4.1077 10.2566 'International Tables Vol C Tables 4.2.6.8 and 6.1.1.4'
N N 0.0061 0.0033 'International Tables Vol C Tables 4.2.6.8 and 6.1.1.4'
O O 0.0106 0.0060 'International Tables Vol C Tables 4.2.6.8 and 6.1.1.4'
P P 0.1023 0.0942 'International Tables Vol C Tables 4.2.6.8 and 6.1.1.4'
Si Si 0.0817 0.0704 'International Tables Vol C Tables 4.2.6.8 and 6.1.1.4'

loop_
_geom_angle_atom_site_label_1
_geom_angle_atom_site_label_2
_geom_angle_atom_site_label_3
_geom_angle
O2 Bi1 N3 52.74(9)
O2 Bi1 C35 26.16(10)
N1 Bi1 O2 88.30(11)
N1 Bi1 N2 95.56(11)
N1 Bi1 N3 141.04(11)
N1 Bi1 C35 114.38(11)
N2 Bi1 O2 99.86(11)
N2 Bi1 N3 91.62(10)
N2 Bi1 C35 98.49(11)
N3 Bi1 C35 26.73(10)
C36 P1 C35 97.68(17)
C42 P1 C35 100.73(19)
C42 P1 C36 107.33(19)
O1 Si1 N1 107.58(14)
O1 Si1 C13 108.42(17)
O1 Si1 C14 107.98(17)
N1 Si1 C13 110.64(17)
N1 Si1 C14 110.21(18)
C13 Si1 C14 111.9(2)
O1 Si2 N2 106.56(14)
O1 Si2 C15 109.18(17)
O1 Si2 C16 108.58(17)
N2 Si2 C15 114.18(18)
N2 Si2 C16 113.21(17)
C16 Si2 C15 105.0(2)
Si2 O1 Si1 135.76(18)
C35 O2 Bi1 106.1(2)
Si1 N1 Bi1 120.10(15)
C1 N1 Bi1 111.9(2)
C1 N1 Si1 126.6(2)
Si2 N2 Bi1 123.01(15)
C17 N2 Bi1 110.8(2)
C17 N2 Si2 122.0(2)
C29 N3 Bi1 151.6(3)
C35 N3 Bi1 83.9(2)
C35 N3 C29 124.5(3)
C2 C1 N1 120.4(3)
C6 C1 N1 119.7(3)
C6 C1 C2 119.8(3)
H1AA C1A H1AB 109.5
H1AA C1A H1AC 109.5
H1AB C1A H1AC 109.5
C7 C1A H1AA 109.5
C7 C1A H1AB 109.5
C7 C1A H1AC 109.5
C1 C2 C7 122.4(3)
C4 C2 C1 118.7(4)
C4 C2 C7 118.8(4)
C2 C4 H4 119.2
C8 C4 C2 121.5(4)
C8 C4 H4 119.2
C6 C5 H5 119.5
C8 C5 H5 119.5
C8 C5 C6 120.9(4)
C1 C6 C10 122.7(3)
C5 C6 C1 119.0(4)
C5 C6 C10 118.3(4)
C1A C7 H7 107.6
C2 C7 C1A 112.7(4)
C2 C7 H7 107.6
C2 C7 C9 111.0(4)
C9 C7 C1A 110.2(4)
C9 C7 H7 107.6
C4 C8 C5 119.9(4)
C4 C8 H8 120.0
C5 C8 H8 120.0
C7 C9 H9A 109.5
C7 C9 H9B 109.5
C7 C9 H9C 109.5
H9A C9 H9B 109.5
H9A C9 H9C 109.5
H9B C9 H9C 109.5
C6 C10 H10 108.2
C6 C10 C11 109.9(4)
C11 C10 H10 108.2
C12 C10 C6 112.1(4)
C12 C10 H10 108.2
C12 C10 C11 110.3(4)
C10 C11 H11A 109.5
C10 C11 H11B 109.5
C10 C11 H11C 109.5
H11A C11 H11B 109.5
H11A C11 H11C 109.5
H11B C11 H11C 109.5
C10 C12 H12A 109.5
C10 C12 H12B 109.5
C10 C12 H12C 109.5
H12A C12 H12B 109.5
H12A C12 H12C 109.5
H12B C12 H12C 109.5
Si1 C13 H13A 109.5
Si1 C13 H13B 109.5
Si1 C13 H13C 109.5
H13A C13 H13B 109.5
H13A C13 H13C 109.5
H13B C13 H13C 109.5
Si1 C14 H14A 109.5
Si1 C14 H14B 109.5
Si1 C14 H14C 109.5
H14A C14 H14B 109.5
H14A C14 H14C 109.5
H14B C14 H14C 109.5
Si2 C15 H15A 109.5
Si2 C15 H15B 109.5
Si2 C15 H15C 109.5
H15A C15 H15B 109.5
H15A C15 H15C 109.5
H15B C15 H15C 109.5
Si2 C16 H16A 109.5
Si2 C16 H16B 109.5
Si2 C16 H16C 109.5
H16A C16 H16B 109.5
H16A C16 H16C 109.5
H16B C16 H16C 109.5
C18 C17 N2 119.2(3)
C18 C17 C22 119.6(3)
C22 C17 N2 121.2(3)
C17 C18 C23 122.3(3)
C19 C18 C17 118.8(3)
C19 C18 C23 118.9(3)
C18 C19 H19 119.0
C20 C19 C18 122.0(4)
C20 C19 H19 119.0
C19 C20 H20 120.7
C21 C20 C19 118.7(4)
C21 C20 H20 120.7
C20 C21 H21 118.9
C20 C21 C22 122.1(4)
C22 C21 H21 118.9
C17 C22 C26 122.6(3)
C21 C22 C17 118.6(3)
C21 C22 C26 118.7(3)
C18 C23 H23 107.8
C18 C23 C24 111.6(3)
C18 C23 C25 111.2(3)
C24 C23 H23 107.8
C24 C23 C25 110.4(3)
C25 C23 H23 107.8
C23 C24 H24A 109.5
C23 C24 H24B 109.5
C23 C24 H24C 109.5
H24A C24 H24B 109.5
H24A C24 H24C 109.5
H24B C24 H24C 109.5
C23 C25 H25A 109.5
C23 C25 H25B 109.5
C23 C25 H25C 109.5
H25A C25 H25B 109.5
H25A C25 H25C 109.5
H25B C25 H25C 109.5
C22 C26 H26 108.1
C22 C26 C27 110.2(3)
C27 C26 H26 108.1
C28 C26 C22 112.2(4)
C28 C26 H26 108.1
C28 C26 C27 110.1(3)
C26 C27 H27A 109.5
C26 C27 H27B 109.5
C26 C27 H27C 109.5
H27A C27 H27B 109.5
H27A C27 H27C 109.5
H27B C27 H27C 109.5
C26 C28 H28A 109.5
C26 C28 H28B 109.5
C26 C28 H28C 109.5
H28A C28 H28B 109.5
H28A C28 H28C 109.5
H28B C28 H28C 109.5
C30 C29 N3 122.2(4)
C34 C29 N3 118.9(4)
C34 C29 C30 118.9(4)
C29 C30 H30 119.8
C31 C30 C29 120.3(4)
C31 C30 H30 119.8
C30 C31 H31 119.7
C32 C31 C30 120.7(4)
C32 C31 H31 119.7
C31 C32 H32 120.2
C31 C32 C33 119.6(4)
C33 C32 H32 120.2
C32 C33 H33 119.9
C32 C33 C34 120.2(4)
C34 C33 H33 119.9
C29 C34 C33 120.3(4)
C29 C34 H34 119.9
C33 C34 H34 119.9
P1 C35 Bi1 163.79(18)
O2 C35 Bi1 47.69(18)
O2 C35 P1 117.2(3)
N3 C35 Bi1 69.4(2)
N3 C35 P1 126.1(3)
N3 C35 O2 116.6(4)
P1 C36 H36 104.4
C37 C36 P1 117.6(3)
C37 C36 H36 104.4
C37 C36 C41 112.4(3)
C41 C36 P1 112.0(3)
C41 C36 H36 104.4
C36 C37 H37A 109.7
C36 C37 H37B 109.7
C36 C37 C38 109.9(3)
H37A C37 H37B 108.2
C38 C37 H37A 109.7
C38 C37 H37B 109.7
C37 C38 H38A 109.2
C37 C38 H38B 109.2
H38A C38 H38B 107.9
C39 C38 C37 112.1(4)
C39 C38 H38A 109.2
C39 C38 H38B 109.2
C38 C39 H39A 109.2
C38 C39 H39B 109.2
C38 C39 C40 111.9(4)
H39A C39 H39B 107.9
C40 C39 H39A 109.2
C40 C39 H39B 109.2
C39 C40 H40A 109.4
C39 C40 H40B 109.4
C39 C40 C41 111.2(4)
H40A C40 H40B 108.0
C41 C40 H40A 109.4
C41 C40 H40B 109.4
C36 C41 H41A 109.9
C36 C41 H41B 109.9
C40 C41 C36 109.1(3)
C40 C41 H41A 109.9
C40 C41 H41B 109.9
H41A C41 H41B 108.3
P1 C42 H42 109.0
C43 C42 P1 112.3(3)
C43 C42 H42 109.0
C43 C42 C47 109.6(4)
C47 C42 P1 107.8(3)
C47 C42 H42 109.0
C42 C43 H43A 109.5
C42 C43 H43B 109.5
H43A C43 H43B 108.1
C44 C43 C42 110.8(4)
C44 C43 H43A 109.5
C44 C43 H43B 109.5
C43 C44 H44A 109.4
C43 C44 H44B 109.4
C43 C44 C45 111.0(5)
H44A C44 H44B 108.0
C45 C44 H44A 109.4
C45 C44 H44B 109.4
C44 C45 H45A 109.4
C44 C45 H45B 109.4
C44 C45 C46 111.2(4)
H45A C45 H45B 108.0
C46 C45 H45A 109.4
C46 C45 H45B 109.4
C45 C46 H46A 109.4
C45 C46 H46B 109.4
H46A C46 H46B 108.0
C47 C46 C45 111.3(4)
C47 C46 H46A 109.4
C47 C46 H46B 109.4
C42 C47 H47A 109.3
C42 C47 H47B 109.3
C46 C47 C42 111.8(5)
C46 C47 H47A 109.3
C46 C47 H47B 109.3
H47A C47 H47B 107.9
O6 Bi3 N9 53.95(10)
O6 Bi3 C129 26.98(11)
N7 Bi3 O6 100.09(12)
N7 Bi3 N8 94.11(12)
N7 Bi3 N9 89.66(12)
N7 Bi3 C129 97.38(12)
N8 Bi3 O6 90.17(11)
N8 Bi3 N9 143.96(11)
N8 Bi3 C129 117.15(12)
N9 Bi3 C129 27.10(11)
C129 P3 C130 101.0(2)
C129 P3 C136 105.64(19)
C136 P3 C130 103.3(2)
O5 Si5 N7 106.63(16)
O5 Si5 C107 108.79(19)
O5 Si5 C108 109.10(19)
N7 Si5 C107 113.9(2)
N7 Si5 C108 112.8(2)
C108 Si5 C107 105.5(2)
O5 Si6 N8 107.53(15)
O5 Si6 C109 107.92(19)
O5 Si6 C110 107.56(19)
N8 Si6 C109 109.03(18)
N8 Si6 C110 112.80(19)
C109 Si6 C110 111.8(2)
Si5 O5 Si6 136.95(19)
C129 O6 Bi3 103.4(2)
Si5 N7 Bi3 121.21(16)
C95 N7 Bi3 115.2(3)
C95 N7 Si5 120.3(3)
Si6 N8 Bi3 123.85(16)
C111 N8 Bi3 112.5(2)
C111 N8 Si6 123.7(2)
C123 N9 Bi3 149.9(3)
C129 N9 Bi3 85.8(2)
C129 N9 C123 124.4(4)
C96 C95 N7 119.6(4)
C96 C95 C100 119.5(4)
C100 C95 N7 120.8(4)
C95 C96 C101 122.6(4)
C97 C96 C95 118.2(4)
C97 C96 C101 119.2(4)
C96 C97 H97 118.9
C98 C97 C96 122.2(5)
C98 C97 H97 118.9
C97 C98 H98 120.4
C99 C98 C97 119.2(4)
C99 C98 H98 120.4
C98 C99 H99 119.3
C98 C99 C100 121.4(5)
C100 C99 H99 119.3
C95 C100 C104 123.2(4)
C99 C100 C95 119.2(4)
C99 C100 C104 117.6(4)
C96 C101 H101 107.7
C96 C101 C103 111.8(4)
C102 C101 C96 112.0(4)
C102 C101 H101 107.7
C102 C101 C103 109.7(4)
C103 C101 H101 107.7
C101 C102 H10A 109.5
C101 C102 H10B 109.5
C101 C102 H10C 109.5
H10A C102 H10B 109.5
H10A C102 H10C 109.5
H10B C102 H10C 109.5
C101 C103 H10D 109.5
C101 C103 H10E 109.5
C101 C103 H10F 109.5
H10D C103 H10E 109.5
H10D C103 H10F 109.5
H10E C103 H10F 109.5
C100 C104 H104 107.6
C105 C104 C100 110.8(4)
C105 C104 H104 107.6
C106 C104 C100 112.4(4)
C106 C104 H104 107.6
C106 C104 C105 110.7(4)
C104 C105 H10G 109.5
C104 C105 H10H 109.5
C104 C105 H10I 109.5
H10G C105 H10H 109.5
H10G C105 H10I 109.5
H10H C105 H10I 109.5
C104 C106 H10J 109.5
C104 C106 H10K 109.5
C104 C106 H10L 109.5
H10J C106 H10K 109.5
H10J C106 H10L 109.5
H10K C106 H10L 109.5
Si5 C107 H10M 109.5
Si5 C107 H10N 109.5
Si5 C107 H10O 109.5
H10M C107 H10N 109.5
H10M C107 H10O 109.5
H10N C107 H10O 109.5
Si5 C108 H10P 109.5
Si5 C108 H10Q 109.5
Si5 C108 H10R 109.5
H10P C108 H10Q 109.5
H10P C108 H10R 109.5
H10Q C108 H10R 109.5
Si6 C109 H10S 109.5
Si6 C109 H10T 109.5
Si6 C109 H10U 109.5
H10S C109 H10T 109.5
H10S C109 H10U 109.5
H10T C109 H10U 109.5
Si6 C110 H11D 109.5
Si6 C110 H11E 109.5
Si6 C110 H11F 109.5
H11D C110 H11E 109.5
H11D C110 H11F 109.5
H11E C110 H11F 109.5
C112 C111 N8 120.1(3)
C116 C111 N8 120.3(3)
C116 C111 C112 119.7(3)
C111 C112 C117 121.7(3)
C113 C112 C111 119.0(4)
C113 C112 C117 119.2(4)
C112 C113 H113 119.3
C114 C113 C112 121.5(4)
C114 C113 H113 119.3
C113 C114 H114 120.2
C115 C114 C113 119.5(4)
C115 C114 H114 120.2
C114 C115 H115 119.3
C114 C115 C116 121.5(4)
C116 C115 H115 119.3
C111 C116 C120 122.7(3)
C115 C116 C111 118.8(4)
C115 C116 C120 118.4(4)
C112 C117 H117 107.7
C112 C117 C118 110.3(3)
C112 C117 C119 113.6(3)
C118 C117 H117 107.7
C119 C117 H117 107.7
C119 C117 C118 109.5(3)
C117 C118 H11G 109.5
C117 C118 H11H 109.5
C117 C118 H11I 109.5
H11G C118 H11H 109.5
H11G C118 H11I 109.5
H11H C118 H11I 109.5
C117 C119 H11J 109.5
C117 C119 H11K 109.5
C117 C119 H11L 109.5
H11J C119 H11K 109.5
H11J C119 H11L 109.5
H11K C119 H11L 109.5
C116 C120 H120 107.8
C116 C120 C121 112.5(3)
C116 C120 C122 110.5(3)
C121 C120 H120 107.8
C121 C120 C122 110.3(3)
C122 C120 H120 107.8
C120 C121 H12D 109.5
C120 C121 H12E 109.5
C120 C121 H12F 109.5
H12D C121 H12E 109.5
H12D C121 H12F 109.5
H12E C121 H12F 109.5
C120 C122 H12G 109.5
C120 C122 H12H 109.5
C120 C122 H12I 109.5
H12G C122 H12H 109.5
H12G C122 H12I 109.5
H12H C122 H12I 109.5
C124 C123 N9 121.3(4)
C128 C123 N9 118.8(4)
C128 C123 C124 119.8(4)
C123 C124 H124 120.3
C125 C124 C123 119.3(4)
C125 C124 H124 120.3
C124 C125 H125 119.7
C126 C125 C124 120.5(4)
C126 C125 H125 119.7
C125 C126 H126 120.1
C125 C126 C127 119.8(5)
C127 C126 H126 120.1
C126 C127 H127 119.9
C128 C127 C126 120.1(5)
C128 C127 H127 119.9
C123 C128 H128 119.8
C127 C128 C123 120.4(4)
C127 C128 H128 119.8
P3 C129 Bi3 169.2(2)
O6 C129 Bi3 49.64(19)
O6 C129 P3 119.6(3)
N9 C129 Bi3 67.1(2)
N9 C129 P3 123.6(3)
N9 C129 O6 116.3(4)
P3 C130 H130 105.8
C131 C130 P3 111.2(3)
C131 C130 H130 105.8
C135 C130 P3 116.1(3)
C135 C130 H130 105.8
C135 C130 C131 111.3(4)
C130 C131 H13D 109.2
C130 C131 H13E 109.2
H13D C131 H13E 107.9
C132 C131 C130 112.2(4)
C132 C131 H13D 109.2
C132 C131 H13E 109.2
C131 C132 H13F 109.3
C131 C132 H13G 109.3
H13F C132 H13G 107.9
C133 C132 C131 111.7(4)
C133 C132 H13F 109.3
C133 C132 H13G 109.3
C132 C133 H13H 109.5
C132 C133 H13I 109.5
C132 C133 C134 110.6(4)
H13H C133 H13I 108.1
C134 C133 H13H 109.5
C134 C133 H13I 109.5
C133 C134 H13J 109.6
C133 C134 H13K 109.6
C133 C134 C135 110.1(4)
H13J C134 H13K 108.1
C135 C134 H13J 109.6
C135 C134 H13K 109.6
C130 C135 C134 111.9(4)
C130 C135 H13L 109.2
C130 C135 H13M 109.2
C134 C135 H13L 109.2
C134 C135 H13M 109.2
H13L C135 H13M 107.9
P3 C136 H136 108.2
C137 C136 P3 115.9(3)
C137 C136 H136 108.2
C137 C136 C141 109.9(3)
C141 C136 P3 106.3(3)
C141 C136 H136 108.2
C136 C137 H13N 109.0
C136 C137 H13O 109.0
C136 C137 C138 112.8(4)
H13N C137 H13O 107.8
C138 C137 H13N 109.0
C138 C137 H13O 109.0
C137 C138 H13P 109.2
C137 C138 H13Q 109.2
H13P C138 H13Q 107.9
C139 C138 C137 111.9(4)
C139 C138 H13P 109.2
C139 C138 H13Q 109.2
C138 C139 H13R 109.2
C138 C139 H13S 109.2
H13R C139 H13S 107.9
C140 C139 C138 112.0(4)
C140 C139 H13R 109.2
C140 C139 H13S 109.2
C139 C140 H14D 109.2
C139 C140 H14E 109.2
C139 C140 C141 112.3(4)
H14D C140 H14E 107.9
C141 C140 H14D 109.2
C141 C140 H14E 109.2
C136 C141 C140 113.0(4)
C136 C141 H14F 109.0
C136 C141 H14G 109.0
C140 C141 H14F 109.0
C140 C141 H14G 109.0
H14F C141 H14G 107.8
O4 Bi2 N6 52.92(9)
O4 Bi2 C82 26.17(10)
N4 Bi2 O4 89.40(10)
N4 Bi2 N5 95.39(12)
N4 Bi2 N6 142.20(10)
N4 Bi2 C82 115.35(11)
N5 Bi2 O4 99.61(11)
N5 Bi2 N6 94.02(11)
N5 Bi2 C82 99.38(11)
N6 Bi2 C82 26.86(10)
C83 P2 C82 97.58(17)
C89 P2 C82 100.54(17)
C89 P2 C83 105.95(18)
O3 Si3 N4 106.20(16)
O3 Si3 C60 108.7(2)
O3 Si3 C61 107.77(19)
N4 Si3 C60 110.6(2)
N4 Si3 C61 110.77(19)
C60 Si3 C61 112.5(2)
O3 Si4 N5 107.86(16)
O3 Si4 C62 109.1(2)
O3 Si4 C63 106.33(19)
N5 Si4 C62 112.8(2)
N5 Si4 C63 114.96(18)
C63 Si4 C62 105.5(2)
Si4 O3 Si3 138.3(2)
C82 O4 Bi2 105.5(2)
Si3 N4 Bi2 122.43(16)
C48 N4 Bi2 112.6(2)
C48 N4 Si3 124.2(2)
Si4 N5 Bi2 123.54(16)
C65 N5 Bi2 112.9(2)
C65 N5 Si4 119.2(2)
C76 N6 Bi2 151.6(2)
C82 N6 Bi2 84.0(2)
C82 N6 C76 124.2(3)
C49 C48 N4 119.7(3)
C49 C48 C53 119.9(4)
C53 C48 N4 120.4(3)
C48 C49 C54 121.9(4)
C50 C49 C48 118.3(4)
C50 C49 C54 119.8(4)
C49 C50 H50 119.1
C51 C50 C49 121.8(4)
C51 C50 H50 119.1
C50 C51 H51 120.2
C52 C51 C50 119.5(4)
C52 C51 H51 120.2
C51 C52 H52 119.3
C51 C52 C53 121.3(4)
C53 C52 H52 119.3
C48 C53 C57 122.3(4)
C52 C53 C48 119.1(4)
C52 C53 C57 118.5(4)
C49 C54 H54 107.3
C55 C54 C49 112.2(4)
C55 C54 H54 107.3
C56 C54 C49 112.4(4)
C56 C54 H54 107.3
C56 C54 C55 110.0(4)
C54 C55 H55A 109.5
C54 C55 H55B 109.5
C54 C55 H55C 109.5
H55A C55 H55B 109.5
H55A C55 H55C 109.5
H55B C55 H55C 109.5
C54 C56 H56A 109.5
C54 C56 H56B 109.5
C54 C56 H56C 109.5
H56A C56 H56B 109.5
H56A C56 H56C 109.5
H56B C56 H56C 109.5
C53 C57 H57 107.1
C53 C57 C59 111.3(4)
C58 C57 C53 112.4(4)
C58 C57 H57 107.1
C58 C57 C59 111.4(4)
C59 C57 H57 107.1
C57 C58 H58A 109.5
C57 C58 H58B 109.5
C57 C58 H58C 109.5
H58A C58 H58B 109.5
H58A C58 H58C 109.5
H58B C58 H58C 109.5
C57 C59 H59A 109.5
C57 C59 H59B 109.5
C57 C59 H59C 109.5
H59A C59 H59B 109.5
H59A C59 H59C 109.5
H59B C59 H59C 109.5
Si3 C60 H60A 109.5
Si3 C60 H60B 109.5
Si3 C60 H60C 109.5
H60A C60 H60B 109.5
H60A C60 H60C 109.5
H60B C60 H60C 109.5
Si3 C61 H61A 109.5
Si3 C61 H61B 109.5
Si3 C61 H61C 109.5
H61A C61 H61B 109.5
H61A C61 H61C 109.5
H61B C61 H61C 109.5
Si4 C62 H62A 109.5
Si4 C62 H62B 109.5
Si4 C62 H62C 109.5
H62A C62 H62B 109.5
H62A C62 H62C 109.5
H62B C62 H62C 109.5
Si4 C63 H63A 109.5
Si4 C63 H63B 109.5
Si4 C63 H63C 109.5
H63A C63 H63B 109.5
H63A C63 H63C 109.5
H63B C63 H63C 109.5
C65 C64 C73 122.9(3)
C69 C64 C65 118.9(4)
C69 C64 C73 118.2(3)
C64 C65 N5 119.4(3)
C66 C65 N5 121.9(3)
C66 C65 C64 118.7(3)
C65 C66 C70 123.2(4)
C67 C66 C65 119.6(4)
C67 C66 C70 117.2(4)
C66 C67 H67 119.4
C68 C67 C66 121.3(4)
C68 C67 H67 119.4
C67 C68 H68 120.2
C69 C68 C67 119.6(4)
C69 C68 H68 120.2
C64 C69 H69 119.0
C68 C69 C64 121.9(4)
C68 C69 H69 119.0
C66 C70 H70 107.9
C66 C70 C71 111.2(4)
C66 C70 C72 112.2(4)
C71 C70 H70 107.9
C71 C70 C72 109.7(4)
C72 C70 H70 107.9
C70 C71 H71A 109.5
C70 C71 H71B 109.5
C70 C71 H71C 109.5
H71A C71 H71B 109.5
H71A C71 H71C 109.5
H71B C71 H71C 109.5
C70 C72 H72A 109.5
C70 C72 H72B 109.5
C70 C72 H72C 109.5
H72A C72 H72B 109.5
H72A C72 H72C 109.5
H72B C72 H72C 109.5
C64 C73 H73 108.1
C64 C73 C74 111.5(4)
C64 C73 C75 111.3(3)
C74 C73 H73 108.1
C75 C73 H73 108.1
C75 C73 C74 109.7(3)
C73 C74 H74A 109.5
C73 C74 H74B 109.5
C73 C74 H74C 109.5
H74A C74 H74B 109.5
H74A C74 H74C 109.5
H74B C74 H74C 109.5
C73 C75 H75A 109.5
C73 C75 H75B 109.5
C73 C75 H75C 109.5
H75A C75 H75B 109.5
H75A C75 H75C 109.5
H75B C75 H75C 109.5
C77 C76 N6 122.0(4)
C77 C76 C81 118.9(4)
C81 C76 N6 119.1(4)
C76 C77 H77 119.6
C76 C77 C78 120.8(5)
C78 C77 H77 119.6
C77 C78 H78 119.9
C79 C78 C77 120.2(5)
C79 C78 H78 119.9
C78 C79 H79 120.2
C80 C79 C78 119.5(5)
C80 C79 H79 120.2
C79 C80 H80 119.5
C79 C80 C81 121.0(5)
C81 C80 H80 119.5
C76 C81 H81 120.2
C80 C81 C76 119.5(5)
C80 C81 H81 120.2
P2 C82 Bi2 165.7(2)
O4 C82 Bi2 48.30(16)
O4 C82 P2 118.1(3)
N6 C82 Bi2 69.1(2)
N6 C82 P2 124.8(3)
N6 C82 O4 117.1(3)
P2 C83 H83 104.9
C84 C83 P2 113.3(3)
C84 C83 H83 104.9
C88 C83 P2 117.2(3)
C88 C83 H83 104.9
C88 C83 C84 110.2(3)
C83 C84 H84A 109.7
C83 C84 H84B 109.7
C83 C84 C85 109.6(3)
H84A C84 H84B 108.2
C85 C84 H84A 109.7
C85 C84 H84B 109.7
C84 C85 H85A 109.4
C84 C85 H85B 109.4
H85A C85 H85B 108.0
C86 C85 C84 111.2(4)
C86 C85 H85A 109.4
C86 C85 H85B 109.4
C85 C86 H86A 109.2
C85 C86 H86B 109.2
H86A C86 H86B 107.9
C87 C86 C85 112.2(4)
C87 C86 H86A 109.2
C87 C86 H86B 109.2
C86 C87 H87A 109.3
C86 C87 H87B 109.3
C86 C87 C88 111.4(4)
H87A C87 H87B 108.0
C88 C87 H87A 109.3
C88 C87 H87B 109.3
C83 C88 C87 110.8(3)
C83 C88 H88A 109.5
C83 C88 H88B 109.5
C87 C88 H88A 109.5
C87 C88 H88B 109.5
H88A C88 H88B 108.1
P2 C89 H89 109.1
C90 C89 P2 110.8(3)
C90 C89 H89 109.1
C94 C89 P2 109.8(3)
C94 C89 H89 109.1
C94 C89 C90 108.9(3)
C89 C90 H90A 109.5
C89 C90 H90B 109.5
H90A C90 H90B 108.1
C91 C90 C89 110.7(4)
C91 C90 H90A 109.5
C91 C90 H90B 109.5
C90 C91 H91A 109.3
C90 C91 H91B 109.3
H91A C91 H91B 108.0
C92 C91 C90 111.5(4)
C92 C91 H91A 109.3
C92 C91 H91B 109.3
C91 C92 H92A 109.4
C91 C92 H92B 109.4
C91 C92 C93 111.1(4)
H92A C92 H92B 108.0
C93 C92 H92A 109.4
C93 C92 H92B 109.4
C92 C93 H93A 109.5
C92 C93 H93B 109.5
C92 C93 C94 110.8(4)
H93A C93 H93B 108.1
C94 C93 H93A 109.5
C94 C93 H93B 109.5
C89 C94 H94A 109.4
C89 C94 H94B 109.4
C93 C94 C89 111.0(3)
C93 C94 H94A 109.4
C93 C94 H94B 109.4
H94A C94 H94B 108.0

loop_
_geom_bond_atom_site_label_1
_geom_bond_atom_site_label_2
_geom_bond_distance
Bi1 O2 2.205(3)
Bi1 N1 2.155(3)
Bi1 N2 2.171(3)
Bi1 N3 2.696(3)
Bi1 C35 2.864(4)
P1 C35 1.861(4)
P1 C36 1.855(4)
P1 C42 1.849(4)
Si1 O1 1.643(3)
Si1 N1 1.715(3)
Si1 C13 1.844(4)
Si1 C14 1.859(4)
Si2 O1 1.632(3)
Si2 N2 1.747(3)
Si2 C15 1.861(4)
Si2 C16 1.853(4)
O2 C35 1.315(4)
N1 C1 1.442(5)
N2 C17 1.448(4)
N3 C29 1.413(5)
N3 C35 1.296(5)
C1 C2 1.414(6)
C1 C6 1.408(5)
C1A H1AA 0.9800
C1A H1AB 0.9800
C1A H1AC 0.9800
C1A C7 1.531(6)
C2 C4 1.393(5)
C2 C7 1.518(6)
C4 H4 0.9500
C4 C8 1.364(6)
C5 H5 0.9500
C5 C6 1.391(5)
C5 C8 1.389(6)
C6 C10 1.526(6)
C7 H7 1.0000
C7 C9 1.530(6)
C8 H8 0.9500
C9 H9A 0.9800
C9 H9B 0.9800
C9 H9C 0.9800
C10 H10 1.0000
C10 C11 1.536(6)
C10 C12 1.513(7)
C11 H11A 0.9800
C11 H11B 0.9800
C11 H11C 0.9800
C12 H12A 0.9800
C12 H12B 0.9800
C12 H12C 0.9800
C13 H13A 0.9800
C13 H13B 0.9800
C13 H13C 0.9800
C14 H14A 0.9800
C14 H14B 0.9800
C14 H14C 0.9800
C15 H15A 0.9800
C15 H15B 0.9800
C15 H15C 0.9800
C16 H16A 0.9800
C16 H16B 0.9800
C16 H16C 0.9800
C17 C18 1.412(5)
C17 C22 1.414(5)
C18 C19 1.387(5)
C18 C23 1.524(5)
C19 H19 0.9500
C19 C20 1.381(6)
C20 H20 0.9500
C20 C21 1.376(6)
C21 H21 0.9500
C21 C22 1.389(5)
C22 C26 1.527(5)
C23 H23 1.0000
C23 C24 1.531(6)
C23 C25 1.536(5)
C24 H24A 0.9800
C24 H24B 0.9800
C24 H24C 0.9800
C25 H25A 0.9800
C25 H25B 0.9800
C25 H25C 0.9800
C26 H26 1.0000
C26 C27 1.532(6)
C26 C28 1.526(6)
C27 H27A 0.9800
C27 H27B 0.9800
C27 H27C 0.9800
C28 H28A 0.9800
C28 H28B 0.9800
C28 H28C 0.9800
C29 C30 1.391(6)
C29 C34 1.390(6)
C30 H30 0.9500
C30 C31 1.384(6)
C31 H31 0.9500
C31 C32 1.374(6)
C32 H32 0.9500
C32 C33 1.385(7)
C33 H33 0.9500
C33 C34 1.391(6)
C34 H34 0.9500
C36 H36 1.0000
C36 C37 1.524(5)
C36 C41 1.528(5)
C37 H37A 0.9900
C37 H37B 0.9900
C37 C38 1.525(6)
C38 H38A 0.9900
C38 H38B 0.9900
C38 C39 1.514(6)
C39 H39A 0.9900
C39 H39B 0.9900
C39 C40 1.518(6)
C40 H40A 0.9900
C40 H40B 0.9900
C40 C41 1.526(6)
C41 H41A 0.9900
C41 H41B 0.9900
C42 H42 1.0000
C42 C43 1.535(6)
C42 C47 1.541(6)
C43 H43A 0.9900
C43 H43B 0.9900
C43 C44 1.528(6)
C44 H44A 0.9900
C44 H44B 0.9900
C44 C45 1.528(8)
C45 H45A 0.9900
C45 H45B 0.9900
C45 C46 1.529(8)
C46 H46A 0.9900
C46 H46B 0.9900
C46 C47 1.514(7)
C47 H47A 0.9900
C47 H47B 0.9900
Bi3 O6 2.221(3)
Bi3 N7 2.163(3)
Bi3 N8 2.168(3)
Bi3 N9 2.620(4)
Bi3 C129 2.836(4)
P3 C129 1.861(4)
P3 C130 1.881(5)
P3 C136 1.867(4)
Si5 O5 1.631(3)
Si5 N7 1.743(4)
Si5 C107 1.861(5)
Si5 C108 1.850(4)
Si6 O5 1.637(3)
Si6 N8 1.725(3)
Si6 C109 1.843(4)
Si6 C110 1.861(5)
O6 C129 1.323(5)
N7 C95 1.439(5)
N8 C111 1.439(5)
N9 C123 1.429(5)
N9 C129 1.296(5)
C95 C96 1.410(6)
C95 C100 1.414(6)
C96 C97 1.389(6)
C96 C101 1.533(6)
C97 H97 0.9500
C97 C98 1.381(7)
C98 H98 0.9500
C98 C99 1.370(7)
C99 H99 0.9500
C99 C100 1.387(6)
C100 C104 1.535(6)
C101 H101 1.0000
C101 C102 1.509(7)
C101 C103 1.536(6)
C102 H10A 0.9800
C102 H10B 0.9800
C102 H10C 0.9800
C103 H10D 0.9800
C103 H10E 0.9800
C103 H10F 0.9800
C104 H104 1.0000
C104 C105 1.532(7)
C104 C106 1.529(7)
C105 H10G 0.9800
C105 H10H 0.9800
C105 H10I 0.9800
C106 H10J 0.9800
C106 H10K 0.9800
C106 H10L 0.9800
C107 H10M 0.9800
C107 H10N 0.9800
C107 H10O 0.9800
C108 H10P 0.9800
C108 H10Q 0.9800
C108 H10R 0.9800
C109 H10S 0.9800
C109 H10T 0.9800
C109 H10U 0.9800
C110 H11D 0.9800
C110 H11E 0.9800
C110 H11F 0.9800
C111 C112 1.415(5)
C111 C116 1.414(5)
C112 C113 1.389(5)
C112 C117 1.518(5)
C113 H113 0.9500
C113 C114 1.382(6)
C114 H114 0.9500
C114 C115 1.380(6)
C115 H115 0.9500
C115 C116 1.394(5)
C116 C120 1.515(6)
C117 H117 1.0000
C117 C118 1.539(5)
C117 C119 1.529(6)
C118 H11G 0.9800
C118 H11H 0.9800
C118 H11I 0.9800
C119 H11J 0.9800
C119 H11K 0.9800
C119 H11L 0.9800
C120 H120 1.0000
C120 C121 1.515(6)
C120 C122 1.533(5)
C121 H12D 0.9800
C121 H12E 0.9800
C121 H12F 0.9800
C122 H12G 0.9800
C122 H12H 0.9800
C122 H12I 0.9800
C123 C124 1.394(6)
C123 C128 1.384(6)
C124 H124 0.9500
C124 C125 1.390(6)
C125 H125 0.9500
C125 C126 1.380(7)
C126 H126 0.9500
C126 C127 1.384(7)
C127 H127 0.9500
C127 C128 1.380(6)
C128 H128 0.9500
C130 H130 1.0000
C130 C131 1.535(6)
C130 C135 1.508(6)
C131 H13D 0.9900
C131 H13E 0.9900
C131 C132 1.513(6)
C132 H13F 0.9900
C132 H13G 0.9900
C132 C133 1.500(7)
C133 H13H 0.9900
C133 H13I 0.9900
C133 C134 1.518(6)
C134 H13J 0.9900
C134 H13K 0.9900
C134 C135 1.540(6)
C135 H13L 0.9900
C135 H13M 0.9900
C136 H136 1.0000
C136 C137 1.493(6)
C136 C141 1.515(6)
C137 H13N 0.9900
C137 H13O 0.9900
C137 C138 1.521(6)
C138 H13P 0.9900
C138 H13Q 0.9900
C138 C139 1.503(7)
C139 H13R 0.9900
C139 H13S 0.9900
C139 C140 1.481(7)
C140 H14D 0.9900
C140 H14E 0.9900
C140 C141 1.521(6)
C141 H14F 0.9900
C141 H14G 0.9900
Bi2 O4 2.212(2)
Bi2 N4 2.165(3)
Bi2 N5 2.175(3)
Bi2 N6 2.682(3)
Bi2 C82 2.855(4)
P2 C82 1.875(4)
P2 C83 1.862(4)
P2 C89 1.856(4)
Si3 O3 1.632(3)
Si3 N4 1.705(3)
Si3 C60 1.843(5)
Si3 C61 1.848(4)
Si4 O3 1.627(3)
Si4 N5 1.742(3)
Si4 C62 1.866(5)
Si4 C63 1.852(4)
O4 C82 1.307(5)
N4 C48 1.437(5)
N5 C65 1.445(5)
N6 C76 1.415(5)
N6 C82 1.297(5)
C48 C49 1.409(5)
C48 C53 1.411(5)
C49 C50 1.388(6)
C49 C54 1.522(6)
C50 H50 0.9500
C50 C51 1.379(6)
C51 H51 0.9500
C51 C52 1.370(6)
C52 H52 0.9500
C52 C53 1.385(6)
C53 C57 1.528(6)
C54 H54 1.0000
C54 C55 1.518(6)
C54 C56 1.513(6)
C55 H55A 0.9800
C55 H55B 0.9800
C55 H55C 0.9800
C56 H56A 0.9800
C56 H56B 0.9800
C56 H56C 0.9800
C57 H57 1.0000
C57 C58 1.521(7)
C57 C59 1.534(7)
C58 H58A 0.9800
C58 H58B 0.9800
C58 H58C 0.9800
C59 H59A 0.9800
C59 H59B 0.9800
C59 H59C 0.9800
C60 H60A 0.9800
C60 H60B 0.9800
C60 H60C 0.9800
C61 H61A 0.9800
C61 H61B 0.9800
C61 H61C 0.9800
C62 H62A 0.9800
C62 H62B 0.9800
C62 H62C 0.9800
C63 H63A 0.9800
C63 H63B 0.9800
C63 H63C 0.9800
C64 C65 1.429(5)
C64 C69 1.384(5)
C64 C73 1.527(5)
C65 C66 1.415(5)
C66 C67 1.387(6)
C66 C70 1.523(6)
C67 H67 0.9500
C67 C68 1.378(6)
C68 H68 0.9500
C68 C69 1.374(6)
C69 H69 0.9500
C70 H70 1.0000
C70 C71 1.528(7)
C70 C72 1.540(6)
C71 H71A 0.9800
C71 H71B 0.9800
C71 H71C 0.9800
C72 H72A 0.9800
C72 H72B 0.9800
C72 H72C 0.9800
C73 H73 1.0000
C73 C74 1.531(6)
C73 C75 1.531(6)
C74 H74A 0.9800
C74 H74B 0.9800
C74 H74C 0.9800
C75 H75A 0.9800
C75 H75B 0.9800
C75 H75C 0.9800
C76 C77 1.374(6)
C76 C81 1.408(6)
C77 H77 0.9500
C77 C78 1.394(6)
C78 H78 0.9500
C78 C79 1.380(8)
C79 H79 0.9500
C79 C80 1.371(8)
C80 H80 0.9500
C80 C81 1.390(7)
C81 H81 0.9500
C83 H83 1.0000
C83 C84 1.533(5)
C83 C88 1.522(5)
C84 H84A 0.9900
C84 H84B 0.9900
C84 C85 1.542(6)
C85 H85A 0.9900
C85 H85B 0.9900
C85 C86 1.516(6)
C86 H86A 0.9900
C86 H86B 0.9900
C86 C87 1.512(6)
C87 H87A 0.9900
C87 H87B 0.9900
C87 C88 1.523(6)
C88 H88A 0.9900
C88 H88B 0.9900
C89 H89 1.0000
C89 C90 1.542(5)
C89 C94 1.531(6)
C90 H90A 0.9900
C90 H90B 0.9900
C90 C91 1.531(6)
C91 H91A 0.9900
C91 H91B 0.9900
C91 C92 1.518(7)
C92 H92A 0.9900
C92 H92B 0.9900
C92 C93 1.523(6)
C93 H93A 0.9900
C93 H93B 0.9900
C93 C94 1.524(5)
C94 H94A 0.9900
C94 H94B 0.9900

loop_
_geom_torsion_atom_site_label_1
_geom_torsion_atom_site_label_2
_geom_torsion_atom_site_label_3
_geom_torsion_atom_site_label_4
_geom_torsion
Bi1 O2 C35 P1 -172.64(17)
Bi1 O2 C35 N3 8.8(4)
Bi1 N1 C1 C2 -83.4(4)
Bi1 N1 C1 C6 94.8(3)
Bi1 N2 C17 C18 -114.8(3)
Bi1 N2 C17 C22 62.7(4)
Bi1 N3 C29 C30 126.3(5)
Bi1 N3 C29 C34 -51.7(7)
Bi1 N3 C35 P1 174.6(3)
Bi1 N3 C35 O2 -6.9(3)
P1 C36 C37 C38 171.5(3)
P1 C36 C41 C40 -167.2(3)
P1 C42 C43 C44 177.0(3)
P1 C42 C47 C46 -179.3(4)
Si1 N1 C1 C2 83.0(4)
Si1 N1 C1 C6 -98.7(4)
Si2 N2 C17 C18 87.8(4)
Si2 N2 C17 C22 -94.7(4)
O1 Si1 N1 Bi1 51.7(2)
O1 Si1 N1 C1 -113.8(3)
O1 Si2 N2 Bi1 43.4(2)
O1 Si2 N2 C17 -162.0(3)
N1 Si1 O1 Si2 -46.2(3)
N1 C1 C2 C4 177.8(3)
N1 C1 C2 C7 -0.1(5)
N1 C1 C6 C5 -176.7(3)
N1 C1 C6 C10 2.5(6)
N2 Si2 O1 Si1 -1.5(3)
N2 C17 C18 C19 174.4(3)
N2 C17 C18 C23 -4.5(5)
N2 C17 C22 C21 -173.6(3)
N2 C17 C22 C26 6.9(6)
N3 C29 C30 C31 -179.6(4)
N3 C29 C34 C33 179.5(4)
C1 C2 C4 C8 -0.5(6)
C1 C2 C7 C1A -122.2(4)
C1 C2 C7 C9 113.6(4)
C1 C6 C10 C11 113.3(4)
C1 C6 C10 C12 -123.7(4)
C2 C1 C6 C5 1.6(6)
C2 C1 C6 C10 -179.2(4)
C2 C4 C8 C5 0.2(6)
C4 C2 C7 C1A 59.8(5)
C4 C2 C7 C9 -64.4(5)
C5 C6 C10 C11 -67.5(5)
C5 C6 C10 C12 55.5(5)
C6 C1 C2 C4 -0.4(5)
C6 C1 C2 C7 -178.4(4)
C6 C5 C8 C4 1.0(6)
C7 C2 C4 C8 177.6(4)
C8 C5 C6 C1 -1.9(6)
C8 C5 C6 C10 178.9(4)
C13 Si1 O1 Si2 -165.9(3)
C13 Si1 N1 Bi1 169.95(19)
C13 Si1 N1 C1 4.5(4)
C14 Si1 O1 Si2 72.7(3)
C14 Si1 N1 Bi1 -65.8(2)
C14 Si1 N1 C1 128.7(3)
C15 Si2 O1 Si1 122.2(3)
C15 Si2 N2 Bi1 -77.2(2)
C15 Si2 N2 C17 77.4(3)
C16 Si2 O1 Si1 -123.8(3)
C16 Si2 N2 Bi1 162.69(19)
C16 Si2 N2 C17 -42.7(3)
C17 C18 C19 C20 0.2(6)
C17 C18 C23 C24 108.5(4)
C17 C18 C23 C25 -127.8(4)
C17 C22 C26 C27 120.2(4)
C17 C22 C26 C28 -116.8(4)
C18 C17 C22 C21 3.9(5)
C18 C17 C22 C26 -175.6(4)
C18 C19 C20 C21 2.0(6)
C19 C18 C23 C24 -70.4(5)
C19 C18 C23 C25 53.3(5)
C19 C20 C21 C22 -1.2(6)
C20 C21 C22 C17 -1.7(6)
C20 C21 C22 C26 177.8(4)
C21 C22 C26 C27 -59.3(5)
C21 C22 C26 C28 63.7(5)
C22 C17 C18 C19 -3.2(6)
C22 C17 C18 C23 178.0(3)
C23 C18 C19 C20 179.1(4)
C29 N3 C35 Bi1 -179.1(4)
C29 N3 C35 P1 -4.4(6)
C29 N3 C35 O2 174.0(3)
C29 C30 C31 C32 0.7(7)
C30 C29 C34 C33 1.4(6)
C30 C31 C32 C33 0.5(7)
C31 C32 C33 C34 -0.7(7)
C32 C33 C34 C29 -0.3(7)
C34 C29 C30 C31 -1.6(6)
C35 P1 C36 C37 -61.3(3)
C35 P1 C36 C41 166.4(3)
C35 P1 C42 C43 156.0(3)
C35 P1 C42 C47 -83.2(3)
C35 N3 C29 C30 -55.7(6)
C35 N3 C29 C34 126.3(4)
C36 P1 C35 Bi1 105.0(7)
C36 P1 C35 O2 124.9(3)
C36 P1 C35 N3 -56.7(4)
C36 P1 C42 C43 54.3(4)
C36 P1 C42 C47 175.2(3)
C36 C37 C38 C39 53.7(5)
C37 C36 C41 C40 57.8(4)
C37 C38 C39 C40 -54.4(5)
C38 C39 C40 C41 55.9(5)
C39 C40 C41 C36 -56.6(5)
C41 C36 C37 C38 -56.3(5)
C42 P1 C35 Bi1 -4.3(7)
C42 P1 C35 O2 15.5(3)
C42 P1 C35 N3 -166.0(3)
C42 P1 C36 C37 42.6(4)
C42 P1 C36 C41 -89.8(3)
C42 C43 C44 C45 -57.4(6)
C43 C42 C47 C46 -56.7(5)
C43 C44 C45 C46 55.7(6)
C44 C45 C46 C47 -54.8(7)
C45 C46 C47 C42 55.8(7)
C47 C42 C43 C44 57.2(5)
Bi3 O6 C129 P3 -179.5(2)
Bi3 O6 C129 N9 7.9(4)
Bi3 N7 C95 C96 -114.4(4)
Bi3 N7 C95 C100 66.0(5)
Bi3 N8 C111 C112 -86.7(4)
Bi3 N8 C111 C116 92.7(3)
Bi3 N9 C123 C124 122.6(5)
Bi3 N9 C123 C128 -55.2(8)
Bi3 N9 C129 P3 -178.7(3)
Bi3 N9 C129 O6 -6.6(4)
P3 C130 C131 C132 177.1(3)
P3 C130 C135 C134 -178.6(3)
P3 C136 C137 C138 -174.3(3)
P3 C136 C141 C140 179.3(3)
Si5 N7 C95 C96 85.9(5)
Si5 N7 C95 C100 -93.6(4)
Si6 N8 C111 C112 93.4(4)
Si6 N8 C111 C116 -87.2(4)
O5 Si5 N7 Bi3 52.8(2)
O5 Si5 N7 C95 -148.8(3)
O5 Si6 N8 Bi3 45.3(2)
O5 Si6 N8 C111 -134.8(3)
N7 Si5 O5 Si6 -23.5(3)
N7 C95 C96 C97 176.0(4)
N7 C95 C96 C101 -3.1(7)
N7 C95 C100 C99 -173.6(4)
N7 C95 C100 C104 8.2(7)
N8 Si6 O5 Si5 -24.1(3)
N8 C111 C112 C113 178.0(3)
N8 C111 C112 C117 -0.9(5)
N8 C111 C116 C115 -177.9(3)
N8 C111 C116 C120 4.5(5)
N9 C123 C124 C125 -179.7(4)
N9 C123 C128 C127 179.2(4)
C95 C96 C97 C98 -0.5(8)
C95 C96 C101 C102 104.9(5)
C95 C96 C101 C103 -131.5(5)
C95 C100 C104 C105 120.1(5)
C95 C100 C104 C106 -115.5(5)
C96 C95 C100 C99 6.9(7)
C96 C95 C100 C104 -171.3(5)
C96 C97 C98 C99 2.9(8)
C97 C96 C101 C102 -74.3(6)
C97 C96 C101 C103 49.3(6)
C97 C98 C99 C100 -0.4(8)
C98 C99 C100 C95 -4.5(8)
C98 C99 C100 C104 173.8(5)
C99 C100 C104 C105 -58.1(6)
C99 C100 C104 C106 66.2(6)
C100 C95 C96 C97 -4.4(7)
C100 C95 C96 C101 176.5(4)
C101 C96 C97 C98 178.7(5)
C107 Si5 O5 Si6 99.7(3)
C107 Si5 N7 Bi3 -67.2(3)
C107 Si5 N7 C95 91.2(3)
C108 Si5 O5 Si6 -145.7(3)
C108 Si5 N7 Bi3 172.5(2)
C108 Si5 N7 C95 -29.0(4)
C109 Si6 O5 Si5 -141.6(3)
C109 Si6 N8 Bi3 162.1(2)
C109 Si6 N8 C111 -18.0(4)
C110 Si6 O5 Si5 97.7(3)
C110 Si6 N8 Bi3 -73.1(3)
C110 Si6 N8 C111 106.8(3)
C111 C112 C113 C114 0.0(6)
C111 C112 C117 C118 101.6(4)
C111 C112 C117 C119 -135.0(4)
C111 C116 C120 C121 -127.9(4)
C111 C116 C120 C122 108.4(4)
C112 C111 C116 C115 1.5(5)
C112 C111 C116 C120 -176.2(3)
C112 C113 C114 C115 1.3(6)
C113 C112 C117 C118 -77.3(4)
C113 C112 C117 C119 46.1(5)
C113 C114 C115 C116 -1.2(6)
C114 C115 C116 C111 -0.2(6)
C114 C115 C116 C120 177.6(4)
C115 C116 C120 C121 54.5(5)
C115 C116 C120 C122 -69.3(5)
C116 C111 C112 C113 -1.4(5)
C116 C111 C112 C117 179.7(3)
C117 C112 C113 C114 178.9(4)
C123 N9 C129 Bi3 -179.2(4)
C123 N9 C129 P3 2.0(6)
C123 N9 C129 O6 174.2(4)
C123 C124 C125 C126 1.5(7)
C124 C123 C128 C127 1.4(7)
C124 C125 C126 C127 -0.4(8)
C125 C126 C127 C128 -0.1(8)
C126 C127 C128 C123 -0.3(8)
C128 C123 C124 C125 -1.9(7)
C129 P3 C130 C131 108.4(3)
C129 P3 C130 C135 -20.2(4)
C129 P3 C136 C137 -54.6(4)
C129 P3 C136 C141 -177.0(3)
C129 N9 C123 C124 -59.0(6)
C129 N9 C123 C128 123.2(5)
C130 P3 C129 Bi3 114.0(11)
C130 P3 C129 O6 115.9(3)
C130 P3 C129 N9 -72.2(4)
C130 P3 C136 C137 -160.2(3)
C130 P3 C136 C141 77.4(3)
C130 C131 C132 C133 54.4(5)
C131 C130 C135 C134 52.8(5)
C131 C132 C133 C134 -57.8(5)
C132 C133 C134 C135 58.1(5)
C133 C134 C135 C130 -56.3(5)
C135 C130 C131 C132 -51.7(5)
C136 P3 C129 Bi3 6.7(12)
C136 P3 C129 O6 8.6(4)
C136 P3 C129 N9 -179.5(4)
C136 P3 C130 C131 -142.4(3)
C136 P3 C130 C135 89.0(3)
C136 C137 C138 C139 54.4(6)
C137 C136 C141 C140 53.1(5)
C137 C138 C139 C140 -52.8(6)
C138 C139 C140 C141 52.2(6)
C139 C140 C141 C136 -53.1(6)
C141 C136 C137 C138 -53.8(5)
Bi2 O4 C82 P2 -174.27(18)
Bi2 O4 C82 N6 7.4(4)
Bi2 N4 C48 C49 106.3(3)
Bi2 N4 C48 C53 -74.5(4)
Bi2 N5 C65 C64 -117.9(3)
Bi2 N5 C65 C66 63.2(4)
Bi2 N6 C76 C77 111.2(5)
Bi2 N6 C76 C81 -65.1(7)
Bi2 N6 C82 P2 175.9(3)
Bi2 N6 C82 O4 -5.9(3)
P2 C83 C84 C85 -168.0(3)
P2 C83 C88 C87 169.9(3)
P2 C89 C90 C91 178.5(3)
P2 C89 C94 C93 179.9(3)
Si3 N4 C48 C49 -83.5(4)
Si3 N4 C48 C53 95.8(4)
Si4 N5 C65 C64 84.9(4)
Si4 N5 C65 C66 -94.0(4)
O3 Si3 N4 Bi2 49.7(2)
O3 Si3 N4 C48 -119.7(3)
O3 Si4 N5 Bi2 38.1(2)
O3 Si4 N5 C65 -167.2(3)
N4 Si3 O3 Si4 -42.5(4)
N4 C48 C49 C50 177.3(4)
N4 C48 C49 C54 -1.0(6)
N4 C48 C53 C52 -177.5(4)
N4 C48 C53 C57 -1.7(6)
N5 Si4 O3 Si3 -1.1(4)
N5 C65 C66 C67 -179.5(4)
N5 C65 C66 C70 -1.6(6)
N6 C76 C77 C78 -177.5(4)
N6 C76 C81 C80 179.9(4)
C48 C49 C50 C51 1.4(6)
C48 C49 C54 C55 114.3(5)
C48 C49 C54 C56 -121.0(4)
C48 C53 C57 C58 123.7(4)
C48 C53 C57 C59 -110.5(5)
C49 C48 C53 C52 1.7(6)
C49 C48 C53 C57 177.6(4)
C49 C50 C51 C52 -0.7(7)
C50 C49 C54 C55 -64.0(6)
C50 C49 C54 C56 60.7(5)
C50 C51 C52 C53 0.4(7)
C51 C52 C53 C48 -1.0(7)
C51 C52 C53 C57 -177.0(4)
C52 C53 C57 C58 -60.5(5)
C52 C53 C57 C59 65.3(5)
C53 C48 C49 C50 -1.9(6)
C53 C48 C49 C54 179.8(4)
C54 C49 C50 C51 179.7(4)
C60 Si3 O3 Si4 76.5(4)
C60 Si3 N4 Bi2 -68.2(3)
C60 Si3 N4 C48 122.5(3)
C61 Si3 O3 Si4 -161.3(3)
C61 Si3 N4 Bi2 166.4(2)
C61 Si3 N4 C48 -2.9(4)
C62 Si4 O3 Si3 121.8(4)
C62 Si4 N5 Bi2 -82.5(2)
C62 Si4 N5 C65 72.2(3)
C63 Si4 O3 Si3 -124.9(3)
C63 Si4 N5 Bi2 156.5(2)
C63 Si4 N5 C65 -48.8(3)
C64 C65 C66 C67 1.6(6)
C64 C65 C66 C70 179.6(4)
C65 C64 C69 C68 0.1(6)
C65 C64 C73 C74 106.0(4)
C65 C64 C73 C75 -131.2(4)
C65 C66 C67 C68 -1.0(7)
C65 C66 C70 C71 -111.9(5)
C65 C66 C70 C72 124.8(5)
C66 C67 C68 C69 -0.1(7)
C67 C66 C70 C71 66.2(5)
C67 C66 C70 C72 -57.1(6)
C67 C68 C69 C64 0.5(7)
C69 C64 C65 N5 180.0(4)
C69 C64 C65 C66 -1.1(6)
C69 C64 C73 C74 -72.4(5)
C69 C64 C73 C75 50.4(5)
C70 C66 C67 C68 -179.1(4)
C73 C64 C65 N5 1.6(6)
C73 C64 C65 C66 -179.5(4)
C73 C64 C69 C68 178.5(4)
C76 N6 C82 Bi2 -176.6(4)
C76 N6 C82 P2 -0.7(6)
C76 N6 C82 O4 177.5(4)
C76 C77 C78 C79 -1.3(7)
C77 C76 C81 C80 3.5(7)
C77 C78 C79 C80 1.6(8)
C78 C79 C80 C81 0.8(8)
C79 C80 C81 C76 -3.3(7)
C81 C76 C77 C78 -1.2(6)
C82 P2 C83 C84 162.2(3)
C82 P2 C83 C88 -67.7(3)
C82 P2 C89 C90 164.1(3)
C82 P2 C89 C94 -75.5(3)
C82 N6 C76 C77 -76.0(5)
C82 N6 C76 C81 107.7(5)
C83 P2 C82 Bi2 96.7(8)
C83 P2 C82 O4 114.3(3)
C83 P2 C82 N6 -67.5(4)
C83 P2 C89 C90 63.0(3)
C83 P2 C89 C94 -176.6(3)
C83 C84 C85 C86 -56.2(5)
C84 C83 C88 C87 -58.6(5)
C84 C85 C86 C87 54.3(5)
C85 C86 C87 C88 -53.9(5)
C86 C87 C88 C83 55.9(5)
C88 C83 C84 C85 58.4(4)
C89 P2 C82 Bi2 -11.1(8)
C89 P2 C82 O4 6.4(3)
C89 P2 C82 N6 -175.4(3)
C89 P2 C83 C84 -94.5(3)
C89 P2 C83 C88 35.6(3)
C89 C90 C91 C92 -56.5(5)
C90 C89 C94 C93 -58.6(4)
C90 C91 C92 C93 55.0(5)
C91 C92 C93 C94 -55.5(5)
C92 C93 C94 C89 58.0(5)
C94 C89 C90 C91 57.6(5)
